data_7251705
loop_
_publ_author_name
'Fang, Yicheng'
'Wei, Huiqi'
'Li, Caixia'
'Liu, Gen'
'Wang, Fan'
'Wu, Lamei'
'Huang, Zhengxi'
'Chen, Xi'
'Zhang, Zhan'

_publ_section_title
;
 Guest-induced diverse self-assemblies of an oligopyrrole
;
_journal_issue 13
_journal_name_full CrystEngComm
_journal_page_first 2023
_journal_page_last 2028
_journal_paper_doi 10.1039/D5CE01204J
_journal_volume 28
_journal_year 2026
_chemical_formula_sum 'C131 H180 F6 I N18 O18 S2'
_chemical_formula_weight 2599.94
_space_group_crystal_system triclinic
_space_group_IT_number 2
_space_group_name_Hall '-P 1'
_space_group_name_H-M_alt 'P -1'
_atom_sites_solution_hydrogens mixed
_audit_creation_method SHELXL-2019/1
_audit_update_record
;
2024-10-25 deposited with the CCDC.	2026-02-27 downloaded from the CCDC.
;
_cell_angle_alpha 96.441(2)
_cell_angle_beta 97.288(3)
_cell_angle_gamma 112.541(2)
_cell_formula_units_Z 2
_cell_length_a 18.9098(11)
_cell_length_b 20.9683(11)
_cell_length_c 23.7373(15)
_cell_measurement_reflns_used 9997
_cell_measurement_temperature 100(2)
_cell_measurement_theta_max 46.19
_cell_measurement_theta_min 2.90
_cell_volume 8488.9(9)
_computing_cell_refinement 'Bruker SAINT'
_computing_data_collection 'Bruker APEX3'
_computing_data_reduction 'Bruker SAINT'
_computing_molecular_graphics 'Bruker SHELXTL'
_computing_publication_material 'Bruker SHELXTL'
_computing_structure_refinement 'SHELXL-2019/1 (Sheldrick, 2019)'
_computing_structure_solution 'SHELXS-97 (Sheldrick 2008)'
_diffrn_ambient_temperature 100(2)
_diffrn_measured_fraction_theta_full 0.986
_diffrn_measured_fraction_theta_max 0.986
_diffrn_measurement_device_type 'Bruker D8 VENTURE'
_diffrn_measurement_method '\f and \w scans'
_diffrn_radiation_type GaK\a
_diffrn_radiation_wavelength 1.34139
_diffrn_reflns_av_R_equivalents 0.0737
_diffrn_reflns_av_unetI/netI 0.0515
_diffrn_reflns_Laue_measured_fraction_full 0.986
_diffrn_reflns_Laue_measured_fraction_max 0.986
_diffrn_reflns_limit_h_max 19
_diffrn_reflns_limit_h_min -19
_diffrn_reflns_limit_k_max 22
_diffrn_reflns_limit_k_min -22
_diffrn_reflns_limit_l_max 24
_diffrn_reflns_limit_l_min -24
_diffrn_reflns_number 167212
_diffrn_reflns_point_group_measured_fraction_full 0.986
_diffrn_reflns_point_group_measured_fraction_max 0.986
_diffrn_reflns_theta_full 44.908
_diffrn_reflns_theta_max 44.908
_diffrn_reflns_theta_min 2.826
_exptl_absorpt_coefficient_mu 1.491
_exptl_absorpt_correction_T_max 0.7495
_exptl_absorpt_correction_T_min 0.6009
_exptl_absorpt_correction_type multi-scan
_exptl_absorpt_process_details 'SADABS-2016/2 (Bruker,2016/2)'
_exptl_crystal_colour red
_exptl_crystal_density_diffrn 1.017
_exptl_crystal_description block
_exptl_crystal_F_000 2750
_exptl_crystal_size_max 0.130
_exptl_crystal_size_mid 0.120
_exptl_crystal_size_min 0.100
_refine_diff_density_max 1.512
_refine_diff_density_min -0.458
_refine_diff_density_rms 0.070
_refine_ls_extinction_method none
_refine_ls_goodness_of_fit_ref 1.042
_refine_ls_hydrogen_treatment constr
_refine_ls_matrix_type full
_refine_ls_number_parameters 1718
_refine_ls_number_reflns 20405
_refine_ls_number_restraints 147
_refine_ls_restrained_S_all 1.045
_refine_ls_R_factor_all 0.0995
_refine_ls_R_factor_gt 0.0773
_refine_ls_shift/su_max 0.001
_refine_ls_shift/su_mean 0.000
_refine_ls_structure_factor_coef Fsqd
_refine_ls_weighting_details 'w=1/[\s^2^(Fo^2^)+(0.1247P)^2^+15.3321P] where P=(Fo^2^+2Fc^2^)/3'
_refine_ls_weighting_scheme calc
_refine_ls_wR_factor_gt 0.2087
_refine_ls_wR_factor_ref 0.2246
_reflns_Friedel_coverage 0.000
_reflns_number_gt 15374
_reflns_number_total 20405
_reflns_threshold_expression 'I > 2\s(I)'
_cod_data_source_file d5ce01204j2.cif
_cod_data_source_block 240807c_weihuiqi_i_0m
_cod_depositor_comments 'Adding full bibliography for 7251702--7251707.cif.'
_cod_database_code 7251705
_shelx_shelxl_version_number 2019/1
_shelx_space_group_comment
; 
The symmetry employed for this shelxl refinement is uniquely defined 
by the following loop, which should always be used as a source of 
symmetry information in preference to the above space-group names. 
They are only intended as comments. 
;
_shelx_estimated_absorpt_t_min 0.830
_shelx_estimated_absorpt_t_max 0.865

loop_
_space_group_symop_operation_xyz
'x, y, z'
'-x, -y, -z'

loop_
_atom_site_label
_atom_site_type_symbol
_atom_site_fract_x
_atom_site_fract_y
_atom_site_fract_z
_atom_site_U_iso_or_equiv
_atom_site_adp_type
_atom_site_occupancy
_atom_site_site_symmetry_order
_atom_site_calc_flag
_atom_site_refinement_flags_posn
_atom_site_refinement_flags_adp
_atom_site_refinement_flags_occupancy
_atom_site_disorder_assembly
_atom_site_disorder_group
C43 C 0.2633(3) 0.9649(4) 0.0280(3) 0.0632(18) Uani 1 1 d . . . . .
H43 H 0.258843 0.952742 -0.012414 0.076 Uiso 1 1 calc R U . . .
C44 C 0.2995(3) 0.9364(3) 0.0661(3) 0.0601(17) Uani 1 1 d . . . . .
C45 C 0.2763(3) 0.9967(3) 0.1438(3) 0.0566(16) Uani 1 1 d . . . . .
C46 C 0.2402(4) 1.0261(3) 0.1057(3) 0.0577(17) Uani 1 1 d . . . . .
H46 H 0.219460 1.057993 0.120257 0.069 Uiso 1 1 calc R U . . .
C47 C 0.1940(4) 1.0397(4) 0.0092(3) 0.0666(18) Uani 1 1 d . . . . .
H47A H 0.224486 1.055648 -0.020813 0.100 Uiso 1 1 calc R U . . .
H47B H 0.188282 1.079455 0.030877 0.100 Uiso 1 1 calc R U . . .
H47C H 0.142403 1.003757 -0.008816 0.100 Uiso 1 1 calc R U . . .
C48 C 0.3352(3) 0.8901(4) 0.0484(3) 0.0680(19) Uani 1 1 d . . . . .
C49 C 0.3349(3) 0.8538(4) -0.0055(3) 0.071(2) Uani 1 1 d . . . . .
C50 C 0.3844(3) 0.8179(4) 0.0064(3) 0.071(2) Uani 1 1 d . . . . .
C51 C 0.4144(3) 0.8345(4) 0.0652(3) 0.0698(19) Uani 1 1 d . . . . .
C52 C 0.2889(4) 0.8475(4) -0.0620(3) 0.079(2) Uani 1 1 d . . . . .
H52A H 0.309576 0.827545 -0.092398 0.095 Uiso 1 1 calc R U . . .
H52B H 0.294356 0.894800 -0.068705 0.095 Uiso 1 1 calc R U . . .
C53 C 0.2019(4) 0.8006(5) -0.0665(4) 0.100(3) Uani 1 1 d . . . . .
H53A H 0.174068 0.794716 -0.105727 0.150 Uiso 1 1 calc R U . . .
H53B H 0.179814 0.822664 -0.039032 0.150 Uiso 1 1 calc R U . . .
H53C H 0.196378 0.754646 -0.057472 0.150 Uiso 1 1 calc R U . . .
C54 C 0.3997(4) 0.7687(4) -0.0373(3) 0.078(2) Uani 1 1 d . . . . .
H54A H 0.450833 0.767755 -0.023187 0.094 Uiso 1 1 calc R U . . .
H54B H 0.402447 0.786731 -0.074055 0.094 Uiso 1 1 calc R U . . .
C55 C 0.3375(5) 0.6946(4) -0.0482(4) 0.116(3) Uani 1 1 d . . . . .
H55A H 0.348631 0.665476 -0.078089 0.175 Uiso 1 1 calc R U . . .
H55B H 0.286478 0.695312 -0.061174 0.175 Uiso 1 1 calc R U . . .
H55C H 0.336992 0.675204 -0.012541 0.175 Uiso 1 1 calc R U . . .
C56 C 0.4736(4) 0.8183(4) 0.0989(3) 0.075(2) Uani 1 1 d . . . . .
C57 C 0.4746(4) 0.7859(5) 0.1455(4) 0.096(3) Uani 1 1 d D . . . .
C58 C 0.5484(4) 0.7842(4) 0.1592(3) 0.087(2) Uani 1 1 d D . . . .
C59 C 0.5911(4) 0.8175(4) 0.1207(3) 0.079(2) Uani 1 1 d . . . . .
C62 C 0.5762(5) 0.7528(7) 0.2068(5) 0.135(4) Uani 1 1 d D . . . .
H62A H 0.547576 0.753919 0.238793 0.162 Uiso 1 1 calc R U . . .
H62B H 0.632351 0.781113 0.221934 0.162 Uiso 1 1 calc R U . . .
C63 C 0.5630(9) 0.6750(10) 0.1841(7) 0.251(11) Uani 1 1 d D . . . .
H63A H 0.594505 0.674306 0.154498 0.377 Uiso 1 1 calc R U . . .
H63B H 0.507809 0.647535 0.167550 0.377 Uiso 1 1 calc R U . . .
H63C H 0.578503 0.654648 0.216229 0.377 Uiso 1 1 calc R U . . .
C64 C 0.6689(4) 0.8313(4) 0.1092(4) 0.080(2) Uani 1 1 d . . . . .
C65 C 0.7907(4) 0.8257(5) 0.1337(3) 0.085(2) Uani 1 1 d . . . . .
H65A H 0.820207 0.876794 0.136470 0.102 Uiso 1 1 calc R U . . .
H65B H 0.786549 0.802412 0.094088 0.102 Uiso 1 1 calc R U . . .
C66 C 0.8327(4) 0.7984(5) 0.1765(4) 0.101(3) Uani 1 1 d . . . . .
H66A H 0.882864 0.803524 0.166060 0.151 Uiso 1 1 calc R U . . .
H66B H 0.801023 0.748682 0.175958 0.151 Uiso 1 1 calc R U . . .
H66C H 0.841463 0.825022 0.215201 0.151 Uiso 1 1 calc R U . . .
C67 C 0.2804(4) 1.0124(3) 0.2061(3) 0.0568(16) Uani 1 1 d . . . . .
C68 C 0.3103(4) 0.9887(4) 0.2508(3) 0.071(2) Uani 1 1 d D . . . .
C69 C 0.2950(4) 1.0174(4) 0.3019(3) 0.0695(19) Uani 1 1 d D . . . .
C70 C 0.2545(4) 1.0572(3) 0.2869(3) 0.0569(16) Uani 1 1 d . . . . .
C73 C 0.3210(5) 1.0100(5) 0.3633(3) 0.090(3) Uani 1 1 d D . . . .
H73A H 0.277534 1.002160 0.384616 0.108 Uiso 1 1 calc R U . . .
H73B H 0.333986 0.968405 0.362200 0.108 Uiso 1 1 calc R U . . .
C74 C 0.3908(7) 1.0738(6) 0.3948(4) 0.134(4) Uani 1 1 d D . . . .
H74A H 0.432693 1.083877 0.372352 0.200 Uiso 1 1 calc R U . . .
H74B H 0.408752 1.065157 0.432639 0.200 Uiso 1 1 calc R U . . .
H74C H 0.376461 1.114035 0.400009 0.200 Uiso 1 1 calc R U . . .
C75 C 0.2217(4) 1.0953(3) 0.3240(3) 0.0579(17) Uani 1 1 d . . . . .
C76 C 0.2373(4) 1.1661(3) 0.3380(3) 0.0589(17) Uani 1 1 d D . . . .
C77 C 0.1928(4) 1.1730(3) 0.3804(3) 0.0603(17) Uani 1 1 d D . . . .
C78 C 0.1502(4) 1.1047(3) 0.3896(2) 0.0555(16) Uani 1 1 d . . . . .
C79 C 0.2949(4) 1.2248(4) 0.3154(3) 0.0703(19) Uani 1 1 d D . . . .
H79A H 0.299311 1.206556 0.276262 0.084 Uiso 1 1 calc R U . . .
H79B H 0.274413 1.261456 0.311718 0.084 Uiso 1 1 calc R U . . .
C80 C 0.3744(5) 1.2579(6) 0.3523(4) 0.126(4) Uani 1 1 d D . . . .
H80A H 0.408795 1.294908 0.334476 0.189 Uiso 1 1 calc R U . . .
H80B H 0.395506 1.222175 0.355923 0.189 Uiso 1 1 calc R U . . .
H80C H 0.371111 1.278114 0.390610 0.189 Uiso 1 1 calc R U . . .
C81 C 0.1939(4) 1.2404(3) 0.4100(3) 0.074(2) Uani 1 1 d D . . . .
H81A H 0.140152 1.233645 0.413860 0.088 Uiso 1 1 calc R U . . .
H81B H 0.212697 1.276733 0.385766 0.088 Uiso 1 1 calc R U . . .
C82 C 0.2463(5) 1.2662(4) 0.4700(3) 0.099(3) Uani 1 1 d D . . . .
H82A H 0.299295 1.271688 0.466606 0.148 Uiso 1 1 calc R U . . .
H82B H 0.225751 1.231980 0.495079 0.148 Uiso 1 1 calc R U . . .
H82C H 0.247058 1.311481 0.486677 0.148 Uiso 1 1 calc R U . . .
C83 C 0.0987(4) 1.0766(4) 0.4288(2) 0.0561(16) Uani 1 1 d . . . . .
C84 C 0.0420(4) 1.0999(4) 0.5079(3) 0.0654(18) Uani 1 1 d . . . . .
H84A H 0.065852 1.073868 0.530412 0.078 Uiso 1 1 calc R U . . .
H84B H -0.012711 1.068348 0.491014 0.078 Uiso 1 1 calc R U . . .
C85 C 0.0455(5) 1.1635(4) 0.5457(3) 0.081(2) Uani 1 1 d . . . . .
H85A H 0.017164 1.186152 0.523850 0.121 Uiso 1 1 calc R U . . .
H85B H 0.099973 1.196454 0.558910 0.121 Uiso 1 1 calc R U . . .
H85C H 0.021596 1.149684 0.579146 0.121 Uiso 1 1 calc R U . . .
C86 C 0.0439(4) 0.9861(3) 0.6932(2) 0.0553(16) Uani 1 1 d . . . . .
H86 H 0.061421 1.034316 0.690297 0.066 Uiso 1 1 calc R U . . .
C87 C 0.0663(4) 0.9427(3) 0.6596(2) 0.0562(16) Uani 1 1 d . . . . .
C88 C -0.0067(4) 0.8473(3) 0.6986(2) 0.0552(16) Uani 1 1 d . . . . .
C89 C -0.0284(4) 0.8922(3) 0.7342(3) 0.0575(16) Uani 1 1 d . . . . .
H89 H -0.061113 0.874289 0.760997 0.069 Uiso 1 1 calc R U . . .
C90 C -0.0227(4) 1.0080(3) 0.7706(3) 0.0611(17) Uani 1 1 d . . . . .
H90A H 0.023544 1.037286 0.799690 0.092 Uiso 1 1 calc R U . . .
H90B H -0.064438 0.980425 0.789639 0.092 Uiso 1 1 calc R U . . .
H90C H -0.040125 1.037943 0.748708 0.092 Uiso 1 1 calc R U . . .
C91 C 0.1159(4) 0.9654(4) 0.6179(3) 0.0594(17) Uani 1 1 d . . . . .
C92 C 0.1597(4) 1.0308(4) 0.6058(3) 0.0728(19) Uani 1 1 d D . . . .
C93 C 0.1914(4) 1.0187(4) 0.5564(3) 0.075(2) Uani 1 1 d D . . . .
C94 C 0.1675(4) 0.9479(4) 0.5405(3) 0.072(2) Uani 1 1 d . . . . .
C95 C 0.1747(4) 1.1033(4) 0.6379(3) 0.083(2) Uani 1 1 d D . . . .
H95A H 0.198501 1.139094 0.614263 0.100 Uiso 1 1 calc R U . . .
H95B H 0.124684 1.104980 0.644312 0.100 Uiso 1 1 calc R U . . .
C96 C 0.2282(5) 1.1192(5) 0.6949(4) 0.113(3) Uani 1 1 d D . . . .
H96A H 0.273361 1.108876 0.689115 0.170 Uiso 1 1 calc R U . . .
H96B H 0.200283 1.090243 0.721178 0.170 Uiso 1 1 calc R U . . .
H96C H 0.245782 1.168898 0.711470 0.170 Uiso 1 1 calc R U . . .
C97 C 0.2438(4) 1.0734(4) 0.5258(3) 0.089(2) Uani 1 1 d D . . . .
H97A H 0.239117 1.052181 0.485387 0.107 Uiso 1 1 calc R U . . .
H97B H 0.226966 1.112671 0.525331 0.107 Uiso 1 1 calc R U . . .
C98 C 0.3279(5) 1.1011(7) 0.5563(4) 0.139(4) Uani 1 1 d D . . . .
H98A H 0.359734 1.140746 0.539582 0.208 Uiso 1 1 calc R U . . .
H98B H 0.346985 1.063859 0.551590 0.208 Uiso 1 1 calc R U . . .
H98C H 0.331451 1.116748 0.597447 0.208 Uiso 1 1 calc R U . . .
C99 C 0.1730(4) 0.9063(4) 0.4901(3) 0.073(2) Uani 1 1 d . . . . .
C100 C 0.1987(6) 0.8538(5) 0.4818(3) 0.102(3) Uani 1 1 d D . . . .
C101 C 0.1849(6) 0.8283(4) 0.4207(3) 0.096(3) Uani 1 1 d D . . . .
C102 C 0.1523(4) 0.8679(4) 0.3942(3) 0.0693(19) Uani 1 1 d . . . . .
C107 C 0.1258(4) 0.8699(4) 0.3349(3) 0.0641(18) Uani 1 1 d . . . . .
C108 C 0.1054(5) 0.8212(4) 0.2361(3) 0.079(2) Uani 1 1 d . . . . .
H10A H 0.109438 0.868301 0.230091 0.094 Uiso 1 1 calc R U . . .
H10B H 0.136952 0.806924 0.211295 0.094 Uiso 1 1 calc R U . . .
C109 C 0.0247(5) 0.7716(4) 0.2202(4) 0.093(2) Uani 1 1 d . . . . .
H10C H 0.006751 0.767207 0.178765 0.140 Uiso 1 1 calc R U . . .
H10D H -0.007306 0.788332 0.241982 0.140 Uiso 1 1 calc R U . . .
H10E H 0.020240 0.725786 0.228911 0.140 Uiso 1 1 calc R U . . .
C110 C -0.0301(4) 0.7739(3) 0.7046(2) 0.0526(15) Uani 1 1 d . . . . .
C111 C -0.0083(4) 0.7232(3) 0.6800(3) 0.0628(17) Uani 1 1 d D . . . .
C112 C -0.0375(4) 0.6651(3) 0.7074(3) 0.0621(17) Uani 1 1 d D . . . .
C113 C -0.0753(4) 0.6816(3) 0.7491(3) 0.0617(17) Uani 1 1 d . . . . .
C114 C 0.0395(4) 0.7285(4) 0.6325(3) 0.074(2) Uani 1 1 d D . . . .
H11A H 0.084978 0.774279 0.641625 0.089 Uiso 1 1 calc R U . . .
H11B H 0.059459 0.691216 0.631659 0.089 Uiso 1 1 calc R U . . .
C115 C -0.0061(5) 0.7219(5) 0.5730(3) 0.094(2) Uani 1 1 d D . . . .
H11C H 0.027660 0.725348 0.544406 0.141 Uiso 1 1 calc R U . . .
H11D H -0.024642 0.759588 0.573040 0.141 Uiso 1 1 calc R U . . .
H11E H -0.050810 0.676378 0.563293 0.141 Uiso 1 1 calc R U . . .
C116 C -0.0316(5) 0.5948(3) 0.6942(3) 0.077(2) Uani 1 1 d D . . . .
H11F H -0.038322 0.571560 0.728407 0.093 Uiso 1 1 calc R U . . .
H11G H 0.020865 0.602595 0.685985 0.093 Uiso 1 1 calc R U . . .
C117 C -0.0931(6) 0.5469(5) 0.6426(5) 0.140(4) Uani 1 1 d D . . . .
H11H H -0.086469 0.569689 0.608654 0.209 Uiso 1 1 calc R U . . .
H11I H -0.145114 0.537764 0.651140 0.209 Uiso 1 1 calc R U . . .
H11J H -0.087176 0.502464 0.634929 0.209 Uiso 1 1 calc R U . . .
C118 C -0.1115(4) 0.6430(3) 0.7931(3) 0.0588(16) Uani 1 1 d . . . . .
C119 C -0.1855(4) 0.6214(3) 0.8048(3) 0.0637(17) Uani 1 1 d D . . . .
C120 C -0.1880(4) 0.5850(3) 0.8521(3) 0.0637(18) Uani 1 1 d D . . . .
C121 C -0.1141(4) 0.5861(3) 0.8677(3) 0.0563(16) Uani 1 1 d . . . . .
C122 C -0.2520(4) 0.6321(4) 0.7713(3) 0.079(2) Uani 1 1 d D . . . .
H12A H -0.235769 0.682740 0.770129 0.095 Uiso 1 1 calc R U . . .
H12B H -0.296515 0.617660 0.791902 0.095 Uiso 1 1 calc R U . . .
C123 C -0.2789(6) 0.5917(6) 0.7102(5) 0.142(4) Uani 1 1 d D . . . .
H12C H -0.321645 0.601475 0.690795 0.213 Uiso 1 1 calc R U . . .
H12D H -0.297032 0.541386 0.710939 0.213 Uiso 1 1 calc R U . . .
H12E H -0.235446 0.606151 0.689272 0.213 Uiso 1 1 calc R U . . .
C124 C -0.2578(4) 0.5513(4) 0.8792(4) 0.082(2) Uani 1 1 d D . . . .
H12F H -0.240072 0.551205 0.920292 0.098 Uiso 1 1 calc R U . . .
H12G H -0.289678 0.579323 0.877794 0.098 Uiso 1 1 calc R U . . .
C125 C -0.3073(6) 0.4773(5) 0.8493(6) 0.154(5) Uani 1 1 d D . . . .
H12H H -0.323508 0.476895 0.808345 0.231 Uiso 1 1 calc R U . . .
H12I H -0.353574 0.458157 0.866897 0.231 Uiso 1 1 calc R U . . .
H12J H -0.277226 0.448455 0.853192 0.231 Uiso 1 1 calc R U . . .
C126 C -0.0798(4) 0.5577(3) 0.9108(3) 0.0535(16) Uani 1 1 d . . . . .
C127 C -0.1000(4) 0.4898(3) 0.9863(3) 0.0527(15) Uani 1 1 d . . . . .
H12K H -0.059014 0.525920 1.016631 0.063 Uiso 1 1 calc R U . . .
H12L H -0.077533 0.459270 0.967594 0.063 Uiso 1 1 calc R U . . .
C128 C -0.1677(4) 0.4474(3) 1.0117(3) 0.0622(17) Uani 1 1 d . . . . .
H12M H -0.208619 0.413087 0.980945 0.093 Uiso 1 1 calc R U . . .
H12N H -0.188190 0.478483 1.031170 0.093 Uiso 1 1 calc R U . . .
H12O H -0.150721 0.422725 1.039644 0.093 Uiso 1 1 calc R U . . .
N7 N 0.2349(3) 1.0094(3) 0.0491(2) 0.0592(14) Uani 1 1 d . . . . .
N8 N 0.3071(3) 0.9538(3) 0.1240(2) 0.0594(14) Uani 1 1 d . . . . .
N9 N 0.3822(3) 0.8768(3) 0.0895(3) 0.0692(15) Uani 1 1 d . . . . .
H9 H 0.390691 0.893037 0.126674 0.083 Uiso 1 1 calc R U . . .
N10 N 0.5440(3) 0.8367(3) 0.0836(3) 0.0693(15) Uani 1 1 d . . . . .
H10 H 0.557717 0.857873 0.054266 0.083 Uiso 1 1 calc R U . . .
N11 N 0.2467(3) 1.0542(3) 0.2289(2) 0.0542(13) Uani 1 1 d . . . . .
H11 H 0.223509 1.075945 0.208923 0.065 Uiso 1 1 calc R U . . .
N12 N 0.1691(3) 1.0595(3) 0.35530(19) 0.0549(13) Uani 1 1 d . . . . .
H12 H 0.149955 1.013795 0.353612 0.066 Uiso 1 1 calc R U . . .
N13 N -0.0033(3) 0.9597(3) 0.7305(2) 0.0550(13) Uani 1 1 d . . . . .
N14 N 0.0385(3) 0.8729(3) 0.66089(19) 0.0547(13) Uani 1 1 d . . . . .
H14 H 0.050311 0.844899 0.637015 0.066 Uiso 1 1 calc R U . . .
N15 N 0.1215(3) 0.9158(3) 0.5786(2) 0.0670(15) Uani 1 1 d . . . . .
H15 H 0.099210 0.870255 0.577585 0.080 Uiso 1 1 calc R U . . .
N16 N 0.1453(3) 0.9143(3) 0.4361(2) 0.0674(15) Uani 1 1 d . . . . .
H16 H 0.125634 0.945199 0.429387 0.081 Uiso 1 1 calc R U . . .
N17 N -0.0713(3) 0.7476(2) 0.7463(2) 0.0576(13) Uani 1 1 d . . . . .
H17 H -0.091986 0.769945 0.768045 0.069 Uiso 1 1 calc R U . . .
N18 N -0.0687(3) 0.6213(2) 0.8311(2) 0.0527(13) Uani 1 1 d . . . . .
H18 H -0.019436 0.628725 0.831912 0.063 Uiso 1 1 calc R U . . .
O5 O 0.6919(2) 0.8591(3) 0.0687(2) 0.0862(15) Uani 1 1 d . . . . .
O6 O 0.7141(2) 0.8120(3) 0.1459(2) 0.0809(14) Uani 1 1 d . . . . .
O7 O 0.0706(3) 1.0138(3) 0.43165(17) 0.0650(12) Uani 1 1 d . . . . .
O8 O 0.0856(3) 1.1251(2) 0.46229(17) 0.0643(12) Uani 1 1 d . . . . .
O9 O 0.0959(3) 0.9100(2) 0.32237(17) 0.0685(12) Uani 1 1 d . . . . .
O10 O 0.1358(3) 0.8239(2) 0.29699(19) 0.0756(13) Uani 1 1 d . . . . .
O11 O -0.0120(2) 0.56377(19) 0.91725(18) 0.0563(10) Uani 1 1 d . . . . .
O12 O -0.1305(2) 0.52301(19) 0.94334(18) 0.0564(11) Uani 1 1 d . . . . .
C60 C 0.4090(8) 0.7777(13) 0.1810(7) 0.089(7) Uani 0.45(3) 1 d D U P A 1
H60A H 0.427842 0.777793 0.221933 0.107 Uiso 0.45(3) 1 calc R U P A 1
H60B H 0.392211 0.816801 0.179249 0.107 Uiso 0.45(3) 1 calc R U P A 1
C61 C 0.3421(12) 0.7086(11) 0.1547(12) 0.088(7) Uani 0.45(3) 1 d D U P A 1
H61A H 0.308680 0.692662 0.183044 0.132 Uiso 0.45(3) 1 calc R U P A 1
H61B H 0.362573 0.673608 0.143274 0.132 Uiso 0.45(3) 1 calc R U P A 1
H61C H 0.311678 0.714633 0.120682 0.132 Uiso 0.45(3) 1 calc R U P A 1
C71 C 0.3371(11) 0.9285(9) 0.2385(13) 0.049(7) Uani 0.42(2) 1 d D . P B 1
H71A H 0.328122 0.899102 0.268939 0.059 Uiso 0.42(2) 1 calc R U P B 1
H71B H 0.309363 0.898452 0.200643 0.059 Uiso 0.42(2) 1 calc R U P B 1
C72 C 0.4236(9) 0.9665(8) 0.2387(7) 0.059(6) Uani 0.42(2) 1 d D . P B 1
H72A H 0.430909 0.994953 0.208182 0.088 Uiso 0.42(2) 1 calc R U P B 1
H72B H 0.446307 0.932038 0.231882 0.088 Uiso 0.42(2) 1 calc R U P B 1
H72C H 0.449407 0.996890 0.276188 0.088 Uiso 0.42(2) 1 calc R U P B 1
C103 C 0.2582(10) 0.8455(9) 0.5301(7) 0.065(6) Uani 0.41(2) 1 d D U P C 1
H10F H 0.303414 0.843149 0.514431 0.078 Uiso 0.41(2) 1 calc R U P C 1
H10G H 0.277189 0.885404 0.562593 0.078 Uiso 0.41(2) 1 calc R U P C 1
C104 C 0.2121(13) 0.7761(11) 0.5501(10) 0.112(9) Uani 0.41(2) 1 d D U P C 1
H10H H 0.213252 0.736670 0.524307 0.169 Uiso 0.41(2) 1 calc R U P C 1
H10I H 0.158036 0.770339 0.549045 0.169 Uiso 0.41(2) 1 calc R U P C 1
H10J H 0.235930 0.777221 0.589539 0.169 Uiso 0.41(2) 1 calc R U P C 1
C105 C 0.2141(10) 0.7761(7) 0.3926(7) 0.115(7) Uani 0.72(2) 1 d D U P D 1
H10K H 0.257745 0.773382 0.418598 0.138 Uiso 0.72(2) 1 calc R U P D 1
H10L H 0.230424 0.787848 0.355682 0.138 Uiso 0.72(2) 1 calc R U P D 1
C106 C 0.1375(11) 0.7061(9) 0.3828(7) 0.155(7) Uani 0.72(2) 1 d D U P D 1
H10M H 0.098509 0.707652 0.352185 0.232 Uiso 0.72(2) 1 calc R U P D 1
H10N H 0.116781 0.701576 0.418593 0.232 Uiso 0.72(2) 1 calc R U P D 1
H10O H 0.149954 0.665734 0.371458 0.232 Uiso 0.72(2) 1 calc R U P D 1
C1A C 0.3021(14) 0.8612(15) 0.5562(13) 0.236(15) Uani 0.59(2) 1 d D U P C 2
H1AA H 0.318022 0.842497 0.589350 0.354 Uiso 0.59(2) 1 calc R U P C 2
H1AB H 0.307199 0.909030 0.569187 0.354 Uiso 0.59(2) 1 calc R U P C 2
H1AC H 0.335414 0.861633 0.527731 0.354 Uiso 0.59(2) 1 calc R U P C 2
C1B C 0.271(2) 0.792(3) 0.379(3) 0.26(4) Uani 0.28(2) 1 d D U P D 2
H1BA H 0.282348 0.758271 0.354025 0.385 Uiso 0.28(2) 1 d R U P D 2
H1BB H 0.307998 0.808041 0.415775 0.385 Uiso 0.28(2) 1 d R U P D 2
H1BC H 0.276748 0.832901 0.360085 0.385 Uiso 0.28(2) 1 d R U P D 2
C60A C 0.4050(7) 0.7383(10) 0.1724(6) 0.076(6) Uani 0.55(3) 1 d D U P A 2
H60C H 0.423039 0.709928 0.196486 0.091 Uiso 0.55(3) 1 calc R U P A 2
H60D H 0.388165 0.768525 0.197653 0.091 Uiso 0.55(3) 1 calc R U P A 2
C61A C 0.3365(8) 0.6900(10) 0.1264(10) 0.089(6) Uani 0.55(3) 1 d D U P A 2
H61D H 0.351491 0.656695 0.103911 0.133 Uiso 0.55(3) 1 calc R U P A 2
H61E H 0.320773 0.717741 0.100903 0.133 Uiso 0.55(3) 1 calc R U P A 2
H61F H 0.292952 0.664309 0.144700 0.133 Uiso 0.55(3) 1 calc R U P A 2
C71A C 0.3686(11) 0.9536(10) 0.2540(10) 0.066(7) Uani 0.58(2) 1 d D . P B 2
H71C H 0.401363 0.966233 0.224269 0.080 Uiso 0.58(2) 1 calc R U P B 2
H71D H 0.402994 0.969287 0.292395 0.080 Uiso 0.58(2) 1 calc R U P B 2
C72A C 0.3222(9) 0.8760(10) 0.2439(6) 0.097(6) Uani 0.58(2) 1 d D . P B 2
H72D H 0.290613 0.860736 0.204981 0.145 Uiso 0.58(2) 1 calc R U P B 2
H72E H 0.287939 0.864441 0.272343 0.145 Uiso 0.58(2) 1 calc R U P B 2
H72F H 0.357582 0.852117 0.247837 0.145 Uiso 0.58(2) 1 calc R U P B 2
C132 C 0.2170(9) 0.8147(8) 0.5288(6) 0.089(5) Uani 0.59(2) 1 d D U P C 2
H13A H 0.182520 0.810566 0.557544 0.107 Uiso 0.59(2) 1 calc R U P C 2
H13B H 0.211173 0.767186 0.511902 0.107 Uiso 0.59(2) 1 calc R U P C 2
C133 C 0.1833(16) 0.7565(11) 0.3910(11) 0.047(9) Uani 0.28(2) 1 d D U P D 2
H13C H 0.143668 0.735004 0.355238 0.057 Uiso 0.28(2) 1 calc R U P D 2
H13D H 0.177437 0.722226 0.417512 0.057 Uiso 0.28(2) 1 calc R U P D 2
C1 C 0.9998(3) 0.7242(3) -0.0106(2) 0.0466(14) Uani 1 1 d . . . . .
H1 H 1.052830 0.730695 -0.007169 0.056 Uiso 1 1 calc R U . . .
C2 C 0.9536(3) 0.6863(3) 0.0254(2) 0.0401(13) Uani 1 1 d . . . . .
C3 C 0.8484(3) 0.7057(3) -0.0183(3) 0.0483(15) Uani 1 1 d . . . . .
C4 C 0.8956(3) 0.7440(3) -0.0545(2) 0.0469(14) Uani 1 1 d . . . . .
H4 H 0.874855 0.764704 -0.082129 0.056 Uiso 1 1 calc R U . . .
C5 C 0.9819(3) 0.6554(3) 0.0697(2) 0.0421(13) Uani 1 1 d . . . . .
C6 C 1.0534(3) 0.6533(3) 0.0895(2) 0.0466(14) Uani 1 1 d . . . . .
C7 C 1.0413(3) 0.6101(3) 0.1320(2) 0.0497(15) Uani 1 1 d . . . . .
C8 C 0.9634(3) 0.5862(3) 0.1364(2) 0.0479(14) Uani 1 1 d . . . . .
C9 C 1.1300(3) 0.6875(3) 0.0689(3) 0.0526(15) Uani 1 1 d . . . . .
H9A H 1.164281 0.663666 0.080385 0.063 Uiso 1 1 calc R U . . .
H9B H 1.119544 0.680848 0.026266 0.063 Uiso 1 1 calc R U . . .
C10 C 1.1721(4) 0.7651(3) 0.0929(3) 0.0692(18) Uani 1 1 d . . . . .
H10P H 1.139444 0.789479 0.080403 0.104 Uiso 1 1 calc R U . . .
H10Q H 1.221276 0.783962 0.078751 0.104 Uiso 1 1 calc R U . . .
H10R H 1.182990 0.772218 0.135161 0.104 Uiso 1 1 calc R U . . .
C11 C 1.1038(4) 0.5958(3) 0.1692(3) 0.0584(16) Uani 1 1 d . . . . .
H11K H 1.078694 0.551133 0.183153 0.070 Uiso 1 1 calc R U . . .
H11L H 1.140635 0.589888 0.145012 0.070 Uiso 1 1 calc R U . . .
C12 C 1.1485(5) 0.6524(5) 0.2198(3) 0.105(3) Uani 1 1 d . . . . .
H12P H 1.168611 0.697711 0.206836 0.158 Uiso 1 1 calc R U . . .
H12Q H 1.192120 0.643376 0.238624 0.158 Uiso 1 1 calc R U . . .
H12R H 1.114186 0.653361 0.247249 0.158 Uiso 1 1 calc R U . . .
C13 C 0.9179(3) 0.5346(3) 0.1681(2) 0.0524(15) Uani 1 1 d . . . . .
C14 C 0.8637(4) 0.5353(3) 0.2022(3) 0.0643(18) Uani 1 1 d D . . . .
C15 C 0.8346(4) 0.4700(4) 0.2204(3) 0.0627(17) Uani 1 1 d D . . . .
C16 C 0.8718(3) 0.4306(3) 0.1969(3) 0.0559(16) Uani 1 1 d . . . . .
C17 C 0.8424(5) 0.5968(4) 0.2184(3) 0.083(2) Uani 1 1 d D . . . .
H17A H 0.858181 0.629724 0.190991 0.099 Uiso 1 1 calc R U . . .
H17B H 0.785195 0.579612 0.215194 0.099 Uiso 1 1 calc R U . . .
C18 C 0.8815(11) 0.6354(8) 0.2792(6) 0.222(8) Uani 1 1 d D . . . .
H18A H 0.883847 0.683221 0.283171 0.333 Uiso 1 1 calc R U . . .
H18B H 0.934504 0.637238 0.286971 0.333 Uiso 1 1 calc R U . . .
H18C H 0.851630 0.610720 0.306704 0.333 Uiso 1 1 calc R U . . .
C19 C 0.7718(4) 0.4465(4) 0.2567(3) 0.084(2) Uani 1 1 d D . . . .
H19A H 0.769574 0.488080 0.279274 0.101 Uiso 1 1 calc R U . . .
H19B H 0.784907 0.418672 0.284183 0.101 Uiso 1 1 calc R U . . .
C20 C 0.6924(5) 0.4020(5) 0.2184(5) 0.132(4) Uani 1 1 d D . . . .
H20A H 0.685534 0.424238 0.185184 0.199 Uiso 1 1 calc R U . . .
H20B H 0.651143 0.398257 0.240670 0.199 Uiso 1 1 calc R U . . .
H20C H 0.689688 0.355062 0.204953 0.199 Uiso 1 1 calc R U . . .
C21 C 0.8692(4) 0.3609(3) 0.1994(3) 0.0606(17) Uani 1 1 d . . . . .
C22 C 0.8111(5) 0.2556(4) 0.2365(3) 0.085(2) Uani 1 1 d . . . . .
H22A H 0.863322 0.255613 0.247884 0.103 Uiso 1 1 calc R U . . .
H22B H 0.785184 0.222859 0.199475 0.103 Uiso 1 1 calc R U . . .
C23 C 0.7627(5) 0.2342(4) 0.2828(4) 0.102(3) Uani 1 1 d . . . . .
H23A H 0.711264 0.234339 0.270771 0.154 Uiso 1 1 calc R U . . .
H23B H 0.788915 0.267481 0.318970 0.154 Uiso 1 1 calc R U . . .
H23C H 0.756756 0.187044 0.288729 0.154 Uiso 1 1 calc R U . . .
C24 C 0.7713(3) 0.7017(3) -0.0204(3) 0.0572(17) Uani 1 1 d . . . . .
C25 C 0.7157(4) 0.6749(4) 0.0132(3) 0.076(2) Uani 1 1 d D . . . .
C26 C 0.6524(4) 0.6937(4) -0.0043(4) 0.081(2) Uani 1 1 d D . . . .
C27 C 0.6727(4) 0.7318(4) -0.0479(3) 0.079(2) Uani 1 1 d . . . . .
C28 C 0.7201(5) 0.6334(4) 0.0607(4) 0.097(3) Uani 1 1 d D . . . .
H28A H 0.773293 0.654690 0.084186 0.116 Uiso 1 1 calc R U . . .
H28B H 0.683274 0.635759 0.086190 0.116 Uiso 1 1 calc R U . . .
C29 C 0.7013(6) 0.5601(4) 0.0375(6) 0.148(5) Uani 1 1 d D . . . .
H29A H 0.737138 0.557630 0.011817 0.221 Uiso 1 1 calc R U . . .
H29B H 0.647649 0.538225 0.015897 0.221 Uiso 1 1 calc R U . . .
H29C H 0.706359 0.535212 0.069355 0.221 Uiso 1 1 calc R U . . .
C30 C 0.5771(4) 0.6742(4) 0.0179(4) 0.101(3) Uani 1 1 d D . . . .
H30A H 0.586448 0.670432 0.059161 0.122 Uiso 1 1 calc R U . . .
H30B H 0.557531 0.711402 0.014716 0.122 Uiso 1 1 calc R U . . .
C31 C 0.5176(6) 0.6064(5) -0.0152(7) 0.189(7) Uani 1 1 d D . . . .
H31A H 0.489582 0.614938 -0.049226 0.284 Uiso 1 1 calc R U . . .
H31B H 0.480712 0.583636 0.009198 0.284 Uiso 1 1 calc R U . . .
H31C H 0.543231 0.575931 -0.027549 0.284 Uiso 1 1 calc R U . . .
C32 C 0.6292(4) 0.7705(5) -0.0776(4) 0.086(2) Uani 1 1 d . . . . .
C33 C 0.6036(6) 0.7663(7) -0.1350(4) 0.128(4) Uani 1 1 d . . . . .
C34 C 0.5686(5) 0.8126(7) -0.1391(5) 0.124(4) Uani 1 1 d D . . . .
C35 C 0.5782(4) 0.8476(5) -0.0853(4) 0.083(2) Uani 1 1 d . . . . .
C36 C 0.6098(7) 0.7190(7) -0.1852(5) 0.135(4) Uani 1 1 d . . . . .
H36A H 0.600512 0.736081 -0.221445 0.162 Uiso 1 1 calc R U . . .
H36B H 0.662913 0.719655 -0.179996 0.162 Uiso 1 1 calc R U . . .
C37 C 0.5543(6) 0.6496(8) -0.1887(7) 0.187(7) Uani 1 1 d . . . . .
H37A H 0.549686 0.621706 -0.226066 0.281 Uiso 1 1 calc R U . . .
H37B H 0.503634 0.650399 -0.184896 0.281 Uiso 1 1 calc R U . . .
H37C H 0.571112 0.628587 -0.157609 0.281 Uiso 1 1 calc R U . . .
C40 C 0.5561(4) 0.8995(5) -0.0594(5) 0.087(3) Uani 1 1 d . . . . .
C41 C 0.4817(4) 0.9672(4) -0.0781(4) 0.099(3) Uani 1 1 d . . . . .
H41A H 0.522460 1.012088 -0.056461 0.119 Uiso 1 1 calc R U . . .
H41B H 0.446674 0.944938 -0.051746 0.119 Uiso 1 1 calc R U . . .
C42 C 0.4369(5) 0.9800(4) -0.1279(5) 0.120(4) Uani 1 1 d . . . . .
H42A H 0.472004 1.002409 -0.153542 0.181 Uiso 1 1 calc R U . . .
H42B H 0.412335 1.010858 -0.114182 0.181 Uiso 1 1 calc R U . . .
H42C H 0.396543 0.935325 -0.148977 0.181 Uiso 1 1 calc R U . . .
C129 C 1.0181(3) 0.7943(3) -0.0874(2) 0.0512(15) Uani 1 1 d . . . . .
H12S H 1.062833 0.833530 -0.063162 0.077 Uiso 1 1 calc R U . . .
H12T H 0.987357 0.812574 -0.112045 0.077 Uiso 1 1 calc R U . . .
H12U H 1.036590 0.765224 -0.111614 0.077 Uiso 1 1 calc R U . . .
N1 N 0.9688(2) 0.7513(2) -0.05018(18) 0.0420(11) Uani 1 1 d . . . . .
N2 N 0.8781(2) 0.6756(2) 0.01987(19) 0.0429(11) Uani 1 1 d . . . . .
H2 H 0.848311 0.649120 0.041110 0.051 Uiso 1 1 calc R U . . .
N3 N 0.9290(3) 0.6151(2) 0.09922(19) 0.0446(11) Uani 1 1 d . . . . .
H3 H 0.879686 0.608819 0.094788 0.054 Uiso 1 1 calc R U . . .
N4 N 0.9228(3) 0.4713(2) 0.1657(2) 0.0520(12) Uani 1 1 d . . . . .
H4A H 0.953844 0.458363 0.147087 0.062 Uiso 1 1 calc R U . . .
N5 N 0.7422(3) 0.7366(3) -0.0573(2) 0.0586(14) Uani 1 1 d . . . . .
H5 H 0.766374 0.758738 -0.083129 0.070 Uiso 1 1 calc R U . . .
N6 N 0.6177(3) 0.8201(3) -0.0476(3) 0.0723(17) Uani 1 1 d . . . . .
H6 H 0.632172 0.834049 -0.010035 0.087 Uiso 1 1 calc R U . . .
O1 O 0.9072(3) 0.3354(2) 0.17485(19) 0.0637(11) Uani 1 1 d . . . . .
O2 O 0.8176(3) 0.3269(2) 0.2308(2) 0.0762(13) Uani 1 1 d . . . . .
O3 O 0.5676(3) 0.9220(3) -0.0073(3) 0.0864(16) Uani 1 1 d . . . . .
O4 O 0.5164(3) 0.9223(3) -0.0989(2) 0.0946(17) Uani 1 1 d . . . . .
C38 C 0.5416(6) 0.8414(6) -0.1926(5) 0.070(4) Uani 0.670(18) 1 d D U P E 1
H38A H 0.551579 0.891521 -0.181968 0.084 Uiso 0.670(18) 1 calc R U P E 1
H38B H 0.568694 0.835881 -0.224640 0.084 Uiso 0.670(18) 1 calc R U P E 1
C39 C 0.4565(7) 0.7971(7) -0.2087(6) 0.099(5) Uani 0.670(18) 1 d D U P E 1
H39A H 0.434608 0.810019 -0.243114 0.149 Uiso 0.670(18) 1 calc R U P E 1
H39B H 0.430787 0.804515 -0.176780 0.149 Uiso 0.670(18) 1 calc R U P E 1
H39C H 0.448023 0.747592 -0.216933 0.149 Uiso 0.670(18) 1 calc R U P E 1
C38A C 0.5001(14) 0.7851(13) -0.1972(9) 0.091(9) Uani 0.330(18) 1 d D U P E 2
H38C H 0.487719 0.735643 -0.213598 0.110 Uiso 0.330(18) 1 calc R U P E 2
H38D H 0.452016 0.788939 -0.188290 0.110 Uiso 0.330(18) 1 calc R U P E 2
C39A C 0.5339(14) 0.8321(13) -0.2374(10) 0.086(9) Uani 0.330(18) 1 d D U P E 2
H39D H 0.493321 0.825149 -0.270444 0.129 Uiso 0.330(18) 1 calc R U P E 2
H39E H 0.575615 0.821362 -0.251053 0.129 Uiso 0.330(18) 1 calc R U P E 2
H39F H 0.555267 0.880903 -0.217590 0.129 Uiso 0.330(18) 1 calc R U P E 2
C131 C 0.2289(5) 0.9526(5) 0.7962(3) 0.081(2) Uani 1 1 d . . . . .
F4 F 0.2841(3) 1.0178(3) 0.8118(3) 0.1207(18) Uani 1 1 d . . . . .
F5 F 0.2020(3) 0.9410(3) 0.73926(19) 0.1079(15) Uani 1 1 d . . . . .
F6 F 0.2612(3) 0.9073(2) 0.80396(18) 0.0936(13) Uani 1 1 d . . . . .
O16 O 0.0968(3) 0.8679(2) 0.8145(2) 0.0764(13) Uani 1 1 d . . . . .
O17 O 0.1901(3) 0.9476(3) 0.8955(2) 0.1110(19) Uani 1 1 d . . . . .
O18 O 0.1251(4) 0.9929(3) 0.8230(3) 0.1115(19) Uani 1 1 d . . . . .
H18D H 0.159470 1.023048 0.809540 0.167 Uiso 1 1 calc R U . . .
S2 S 0.15161(12) 0.93729(12) 0.83658(8) 0.0855(6) Uani 1 1 d . . . . .
C130 C 0.9881(4) 0.9301(3) 0.0599(3) 0.0569(16) Uani 1 1 d . . . . .
F1 F 1.0316(2) 0.99435(18) 0.05445(16) 0.0752(10) Uani 1 1 d . . . . .
F2 F 0.9370(2) 0.9332(2) 0.09203(17) 0.0792(11) Uani 1 1 d . . . . .
F3 F 0.9465(2) 0.89481(19) 0.00685(17) 0.0752(10) Uani 1 1 d . . . . .
O13 O 1.0911(2) 0.8818(2) 0.04515(18) 0.0638(11) Uani 1 1 d . . . . .
O14 O 0.9892(3) 0.8195(2) 0.09520(19) 0.0689(12) Uani 1 1 d . . . . .
O15 O 1.0897(3) 0.9314(2) 0.14163(18) 0.0634(11) Uani 1 1 d . . . . .
S1 S 1.04651(9) 0.88593(8) 0.08924(7) 0.0550(4) Uani 1 1 d . . . . .
I1 I 0.16428(3) 1.16213(2) 0.16123(2) 0.06822(19) Uani 1 1 d . . . . .

loop_
_atom_site_aniso_label
_atom_site_aniso_U_11
_atom_site_aniso_U_22
_atom_site_aniso_U_33
_atom_site_aniso_U_23
_atom_site_aniso_U_13
_atom_site_aniso_U_12
C43 0.040(4) 0.086(5) 0.058(4) 0.012(4) 0.032(3) 0.012(4)
C44 0.035(4) 0.073(4) 0.067(5) -0.001(4) 0.026(3) 0.014(3)
C45 0.051(4) 0.065(4) 0.065(4) 0.026(3) 0.035(3) 0.024(3)
C46 0.061(4) 0.053(4) 0.062(4) 0.018(3) 0.038(3) 0.015(3)
C47 0.071(4) 0.075(4) 0.060(4) 0.033(4) 0.035(3) 0.024(4)
C48 0.032(4) 0.095(5) 0.076(5) 0.007(4) 0.021(3) 0.023(4)
C49 0.025(3) 0.097(5) 0.089(6) 0.003(4) 0.029(3) 0.021(4)
C50 0.030(4) 0.077(5) 0.091(6) -0.005(4) 0.025(4) 0.007(3)
C51 0.026(3) 0.093(5) 0.088(6) 0.005(4) 0.023(4) 0.020(4)
C52 0.043(4) 0.120(6) 0.067(5) -0.012(4) 0.019(4) 0.031(4)
C53 0.047(4) 0.148(8) 0.090(6) -0.008(5) 0.029(4) 0.026(5)
C54 0.042(4) 0.087(5) 0.100(6) 0.002(4) 0.033(4) 0.018(4)
C55 0.081(6) 0.091(6) 0.151(8) -0.022(6) 0.057(6) 0.006(5)
C56 0.044(4) 0.087(5) 0.090(6) 0.008(4) 0.033(4) 0.016(4)
C57 0.051(5) 0.141(8) 0.087(6) 0.025(5) 0.041(4) 0.018(5)
C58 0.045(4) 0.123(7) 0.089(6) 0.043(5) 0.031(4) 0.017(4)
C59 0.050(4) 0.079(5) 0.108(6) 0.034(4) 0.037(4) 0.014(4)
C62 0.062(6) 0.197(12) 0.130(9) 0.077(9) 0.040(6) 0.015(7)
C63 0.151(13) 0.38(3) 0.215(18) 0.18(2) 0.042(12) 0.063(17)
C64 0.050(4) 0.087(5) 0.121(6) 0.051(5) 0.044(4) 0.030(4)
C65 0.055(4) 0.118(6) 0.100(6) 0.056(5) 0.032(4) 0.039(4)
C66 0.069(5) 0.142(8) 0.112(7) 0.054(6) 0.025(5) 0.055(5)
C67 0.064(4) 0.057(4) 0.063(4) 0.021(3) 0.035(3) 0.031(3)
C68 0.103(5) 0.080(5) 0.070(5) 0.042(4) 0.047(4) 0.063(4)
C69 0.091(5) 0.093(5) 0.065(4) 0.045(4) 0.042(4) 0.063(4)
C70 0.070(4) 0.072(4) 0.054(4) 0.034(3) 0.033(3) 0.043(4)
C73 0.127(7) 0.136(7) 0.077(5) 0.059(5) 0.053(5) 0.106(7)
C74 0.166(10) 0.173(11) 0.091(7) 0.049(7) -0.002(7) 0.100(9)
C75 0.070(4) 0.077(5) 0.054(4) 0.035(3) 0.027(3) 0.048(4)
C76 0.070(4) 0.075(5) 0.055(4) 0.030(3) 0.022(3) 0.045(4)
C77 0.075(4) 0.079(5) 0.050(4) 0.023(3) 0.018(3) 0.051(4)
C78 0.073(4) 0.073(4) 0.049(4) 0.027(3) 0.026(3) 0.050(4)
C79 0.073(5) 0.078(5) 0.072(5) 0.029(4) 0.025(4) 0.037(4)
C80 0.091(7) 0.158(9) 0.135(8) 0.075(7) 0.030(6) 0.041(6)
C81 0.100(6) 0.078(5) 0.065(5) 0.024(4) 0.022(4) 0.055(4)
C82 0.123(7) 0.091(6) 0.096(6) 0.014(5) 0.029(5) 0.056(5)
C83 0.073(4) 0.077(5) 0.045(4) 0.027(4) 0.018(3) 0.053(4)
C84 0.081(5) 0.095(5) 0.058(4) 0.034(4) 0.032(4) 0.065(4)
C85 0.107(6) 0.104(6) 0.065(4) 0.030(4) 0.034(4) 0.070(5)
C86 0.080(4) 0.065(4) 0.045(3) 0.031(3) 0.021(3) 0.046(4)
C87 0.080(4) 0.067(4) 0.045(4) 0.027(3) 0.017(3) 0.050(4)
C88 0.073(4) 0.068(4) 0.045(4) 0.021(3) 0.016(3) 0.047(4)
C89 0.075(4) 0.064(4) 0.055(4) 0.029(3) 0.019(3) 0.045(4)
C90 0.096(5) 0.060(4) 0.056(4) 0.024(3) 0.030(4) 0.053(4)
C91 0.083(5) 0.080(5) 0.049(4) 0.036(4) 0.029(3) 0.057(4)
C92 0.088(5) 0.093(6) 0.062(4) 0.026(4) 0.025(4) 0.056(5)
C93 0.095(5) 0.095(6) 0.068(5) 0.042(4) 0.044(4) 0.059(5)
C94 0.098(5) 0.104(6) 0.057(4) 0.048(4) 0.042(4) 0.070(5)
C95 0.083(5) 0.118(7) 0.073(5) 0.049(5) 0.036(4) 0.052(5)
C96 0.086(6) 0.154(9) 0.112(7) 0.042(6) 0.020(5) 0.054(6)
C97 0.091(6) 0.125(7) 0.086(5) 0.042(5) 0.036(5) 0.067(5)
C98 0.093(7) 0.226(13) 0.123(8) 0.069(8) 0.040(6) 0.076(8)
C99 0.113(6) 0.096(5) 0.061(4) 0.044(4) 0.047(4) 0.079(5)
C100 0.175(9) 0.143(7) 0.067(5) 0.049(5) 0.045(5) 0.133(7)
C101 0.159(8) 0.125(7) 0.067(5) 0.040(5) 0.039(5) 0.113(7)
C102 0.107(6) 0.085(5) 0.060(4) 0.031(4) 0.045(4) 0.072(5)
C107 0.084(5) 0.084(5) 0.062(4) 0.044(4) 0.037(4) 0.058(4)
C108 0.119(7) 0.089(5) 0.053(4) 0.019(4) 0.026(4) 0.065(5)
C109 0.108(7) 0.085(6) 0.093(6) 0.020(5) 0.006(5) 0.048(5)
C110 0.074(4) 0.058(4) 0.048(3) 0.022(3) 0.022(3) 0.043(3)
C111 0.083(5) 0.074(4) 0.059(4) 0.023(3) 0.023(4) 0.055(4)
C112 0.084(5) 0.059(4) 0.068(4) 0.023(3) 0.032(4) 0.046(4)
C113 0.082(5) 0.058(4) 0.065(4) 0.023(3) 0.020(4) 0.044(4)
C114 0.108(6) 0.085(5) 0.065(4) 0.026(4) 0.030(4) 0.069(5)
C115 0.132(7) 0.119(7) 0.065(5) 0.025(4) 0.030(5) 0.081(6)
C116 0.105(6) 0.069(5) 0.085(5) 0.025(4) 0.035(5) 0.057(5)
C117 0.150(9) 0.103(7) 0.167(10) -0.024(7) 0.004(8) 0.072(7)
C118 0.068(5) 0.052(4) 0.075(4) 0.021(3) 0.023(4) 0.039(3)
C119 0.063(5) 0.054(4) 0.088(5) 0.020(4) 0.015(4) 0.036(3)
C120 0.063(4) 0.047(4) 0.099(5) 0.026(4) 0.034(4) 0.032(3)
C121 0.065(4) 0.044(3) 0.078(4) 0.027(3) 0.030(4) 0.032(3)
C122 0.080(5) 0.077(5) 0.091(6) 0.016(4) 0.011(4) 0.044(4)
C123 0.129(8) 0.128(8) 0.174(11) -0.001(8) -0.034(8) 0.086(7)
C124 0.062(5) 0.075(5) 0.129(7) 0.046(5) 0.039(4) 0.037(4)
C125 0.095(7) 0.097(8) 0.283(16) 0.041(8) 0.101(9) 0.031(6)
C126 0.068(5) 0.043(3) 0.070(4) 0.024(3) 0.033(4) 0.034(3)
C127 0.065(4) 0.045(3) 0.065(4) 0.023(3) 0.031(3) 0.030(3)
C128 0.071(4) 0.057(4) 0.076(4) 0.031(3) 0.043(4) 0.030(3)
N7 0.057(3) 0.060(3) 0.062(4) 0.020(3) 0.039(3) 0.014(3)
N8 0.045(3) 0.069(3) 0.073(4) 0.016(3) 0.035(3) 0.023(3)
N9 0.044(3) 0.087(4) 0.077(4) 0.002(3) 0.029(3) 0.024(3)
N10 0.045(3) 0.075(4) 0.104(4) 0.035(3) 0.030(3) 0.031(3)
N11 0.060(3) 0.068(3) 0.056(3) 0.032(3) 0.027(3) 0.038(3)
N12 0.074(3) 0.067(3) 0.047(3) 0.028(3) 0.024(3) 0.045(3)
N13 0.076(4) 0.063(3) 0.051(3) 0.027(3) 0.022(3) 0.047(3)
N14 0.083(4) 0.075(4) 0.037(3) 0.023(3) 0.023(3) 0.058(3)
N15 0.101(4) 0.086(4) 0.052(3) 0.036(3) 0.031(3) 0.066(4)
N16 0.095(4) 0.087(4) 0.060(3) 0.041(3) 0.038(3) 0.064(3)
N17 0.080(4) 0.060(3) 0.059(3) 0.025(3) 0.026(3) 0.048(3)
N18 0.059(3) 0.046(3) 0.075(3) 0.028(3) 0.031(3) 0.035(3)
O5 0.049(3) 0.112(4) 0.121(4) 0.074(3) 0.042(3) 0.036(3)
O6 0.050(3) 0.104(4) 0.106(4) 0.060(3) 0.031(3) 0.033(3)
O7 0.089(3) 0.087(3) 0.057(3) 0.039(2) 0.040(2) 0.061(3)
O8 0.092(3) 0.086(3) 0.053(2) 0.032(2) 0.033(2) 0.065(3)
O9 0.101(3) 0.077(3) 0.056(3) 0.032(2) 0.032(2) 0.057(3)
O10 0.115(4) 0.085(3) 0.063(3) 0.026(2) 0.034(3) 0.069(3)
O11 0.059(3) 0.055(2) 0.079(3) 0.034(2) 0.035(2) 0.036(2)
O12 0.060(3) 0.051(2) 0.082(3) 0.033(2) 0.039(2) 0.034(2)
C60 0.088(8) 0.087(8) 0.093(8) 0.021(5) 0.021(5) 0.034(5)
C61 0.089(11) 0.090(11) 0.078(11) 0.015(8) 0.025(8) 0.026(8)
C71 0.073(17) 0.027(15) 0.055(17) 0.011(11) 0.022(13) 0.023(13)
C72 0.043(10) 0.086(12) 0.082(12) 0.027(9) 0.022(9) 0.057(9)
C103 0.068(8) 0.063(7) 0.067(7) 0.019(5) 0.008(5) 0.028(5)
C104 0.118(12) 0.129(12) 0.114(12) 0.039(8) 0.038(8) 0.066(9)
C105 0.119(8) 0.121(8) 0.116(8) 0.021(5) 0.023(5) 0.060(5)
C106 0.197(11) 0.137(10) 0.141(10) 0.018(7) 0.024(8) 0.082(9)
C1A 0.238(17) 0.230(17) 0.237(17) 0.056(10) 0.016(10) 0.096(11)
C1B 0.26(4) 0.26(4) 0.26(4) 0.044(12) 0.045(12) 0.105(17)
C60A 0.065(7) 0.083(7) 0.081(7) 0.002(5) 0.032(4) 0.029(5)
C61A 0.074(8) 0.092(9) 0.097(10) 0.043(8) 0.028(7) 0.018(6)
C71A 0.085(19) 0.067(14) 0.057(12) 0.001(10) 0.012(11) 0.045(14)
C72A 0.113(12) 0.114(16) 0.086(11) 0.018(10) 0.028(9) 0.067(11)
C132 0.091(7) 0.088(7) 0.096(7) 0.022(4) 0.019(4) 0.041(5)
C133 0.043(10) 0.052(10) 0.045(10) 0.011(5) 0.010(5) 0.015(6)
C1 0.037(3) 0.052(3) 0.069(4) 0.026(3) 0.025(3) 0.028(3)
C2 0.038(3) 0.036(3) 0.057(4) 0.015(3) 0.016(3) 0.022(3)
C3 0.045(4) 0.050(3) 0.066(4) 0.029(3) 0.027(3) 0.026(3)
C4 0.040(4) 0.053(3) 0.068(4) 0.029(3) 0.024(3) 0.032(3)
C5 0.043(3) 0.036(3) 0.057(4) 0.012(3) 0.014(3) 0.024(3)
C6 0.046(4) 0.043(3) 0.062(4) 0.015(3) 0.019(3) 0.026(3)
C7 0.057(4) 0.054(4) 0.055(4) 0.019(3) 0.014(3) 0.037(3)
C8 0.060(4) 0.053(4) 0.049(3) 0.019(3) 0.019(3) 0.037(3)
C9 0.046(4) 0.046(4) 0.071(4) 0.018(3) 0.011(3) 0.023(3)
C10 0.055(4) 0.073(5) 0.085(5) 0.021(4) 0.018(4) 0.027(4)
C11 0.063(4) 0.064(4) 0.063(4) 0.022(3) 0.011(3) 0.039(3)
C12 0.122(7) 0.148(8) 0.078(6) 0.004(6) -0.012(5) 0.103(7)
C13 0.063(4) 0.066(4) 0.053(4) 0.025(3) 0.025(3) 0.045(3)
C14 0.080(5) 0.079(5) 0.056(4) 0.022(4) 0.026(4) 0.049(4)
C15 0.065(4) 0.081(5) 0.063(4) 0.031(4) 0.036(3) 0.038(4)
C16 0.057(4) 0.068(4) 0.061(4) 0.036(3) 0.029(3) 0.032(3)
C17 0.104(6) 0.096(6) 0.081(5) 0.028(4) 0.048(5) 0.063(5)
C18 0.34(2) 0.213(16) 0.172(14) 0.054(12) 0.125(15) 0.146(16)
C19 0.081(6) 0.090(5) 0.103(6) 0.028(5) 0.050(5) 0.043(5)
C20 0.084(7) 0.131(8) 0.184(11) 0.017(8) 0.067(7) 0.035(6)
C21 0.063(4) 0.066(4) 0.059(4) 0.034(3) 0.028(4) 0.021(4)
C22 0.113(6) 0.065(5) 0.095(5) 0.043(4) 0.059(5) 0.032(4)
C23 0.130(7) 0.097(6) 0.103(6) 0.057(5) 0.067(6) 0.045(5)
C24 0.038(3) 0.075(4) 0.088(5) 0.051(4) 0.034(3) 0.037(3)
C25 0.057(4) 0.087(5) 0.117(6) 0.062(5) 0.043(4) 0.043(4)
C26 0.053(4) 0.089(5) 0.131(7) 0.057(5) 0.046(4) 0.041(4)
C27 0.062(5) 0.119(6) 0.096(5) 0.056(5) 0.034(4) 0.065(4)
C28 0.098(6) 0.098(6) 0.145(8) 0.067(6) 0.079(6) 0.066(5)
C29 0.142(9) 0.081(6) 0.284(15) 0.097(8) 0.122(10) 0.071(6)
C30 0.090(6) 0.108(7) 0.161(8) 0.072(6) 0.073(6) 0.070(6)
C31 0.075(7) 0.087(7) 0.36(2) 0.011(10) 0.082(10) -0.022(6)
C32 0.069(5) 0.147(7) 0.086(6) 0.058(5) 0.038(4) 0.074(5)
C33 0.117(7) 0.246(13) 0.096(7) 0.037(7) 0.034(6) 0.148(9)
C34 0.113(7) 0.234(12) 0.108(8) 0.066(8) 0.039(6) 0.145(9)
C35 0.053(4) 0.126(7) 0.108(7) 0.067(6) 0.036(4) 0.057(5)
C36 0.125(9) 0.191(12) 0.130(9) 0.033(8) 0.019(7) 0.109(10)
C37 0.079(7) 0.190(14) 0.258(17) -0.063(12) 0.045(9) 0.040(8)
C40 0.040(4) 0.099(7) 0.149(9) 0.071(7) 0.042(6) 0.034(5)
C41 0.046(4) 0.083(5) 0.183(9) 0.061(6) 0.002(5) 0.036(4)
C42 0.078(6) 0.081(6) 0.192(10) 0.030(6) -0.042(6) 0.039(5)
C129 0.046(3) 0.062(4) 0.059(4) 0.029(3) 0.030(3) 0.025(3)
N1 0.042(3) 0.047(3) 0.052(3) 0.022(2) 0.024(2) 0.026(2)
N2 0.044(3) 0.043(3) 0.061(3) 0.033(2) 0.028(2) 0.026(2)
N3 0.040(3) 0.051(3) 0.060(3) 0.026(2) 0.022(2) 0.030(2)
N4 0.061(3) 0.061(3) 0.059(3) 0.031(3) 0.027(3) 0.040(3)
N5 0.042(3) 0.085(4) 0.081(4) 0.044(3) 0.035(3) 0.046(3)
N6 0.045(3) 0.110(5) 0.104(4) 0.064(4) 0.044(3) 0.054(3)
O1 0.072(3) 0.066(3) 0.079(3) 0.043(2) 0.042(3) 0.039(2)
O2 0.084(3) 0.077(3) 0.088(3) 0.047(3) 0.051(3) 0.034(3)
O3 0.051(3) 0.081(4) 0.146(5) 0.056(4) 0.021(3) 0.036(3)
O4 0.048(3) 0.124(4) 0.144(5) 0.080(4) 0.023(3) 0.053(3)
C38 0.063(5) 0.072(5) 0.080(6) 0.017(4) 0.016(4) 0.031(4)
C39 0.082(8) 0.106(8) 0.099(8) 0.030(6) 0.006(6) 0.026(6)
C38A 0.090(10) 0.092(10) 0.095(10) 0.017(5) 0.016(5) 0.041(6)
C39A 0.078(11) 0.092(11) 0.084(12) 0.015(8) 0.015(8) 0.030(8)
C131 0.085(6) 0.108(6) 0.073(5) 0.043(5) 0.011(4) 0.057(6)
F4 0.070(3) 0.091(3) 0.191(5) 0.067(3) 0.017(3) 0.014(3)
F5 0.089(3) 0.171(5) 0.084(3) 0.063(3) 0.027(2) 0.061(3)
F6 0.103(3) 0.113(3) 0.090(3) 0.023(3) 0.012(2) 0.072(3)
O16 0.062(3) 0.079(3) 0.077(3) 0.031(3) 0.012(2) 0.011(3)
O17 0.095(4) 0.162(6) 0.062(3) 0.003(3) 0.017(3) 0.041(4)
O18 0.121(5) 0.117(5) 0.152(6) 0.048(4) 0.036(4) 0.098(4)
S2 0.0852(14) 0.1066(17) 0.0653(12) 0.0178(11) 0.0238(10) 0.0354(13)
C130 0.058(4) 0.046(4) 0.072(5) 0.020(3) 0.026(4) 0.020(3)
F1 0.089(3) 0.054(2) 0.088(3) 0.0284(19) 0.022(2) 0.029(2)
F2 0.077(3) 0.088(3) 0.097(3) 0.023(2) 0.041(2) 0.050(2)
F3 0.086(3) 0.069(2) 0.076(3) 0.012(2) 0.013(2) 0.038(2)
O13 0.066(3) 0.071(3) 0.068(3) 0.017(2) 0.040(2) 0.031(2)
O14 0.080(3) 0.048(2) 0.091(3) 0.024(2) 0.050(3) 0.026(2)
O15 0.081(3) 0.066(3) 0.062(3) 0.020(2) 0.030(2) 0.042(2)
S1 0.0648(10) 0.0522(9) 0.0631(11) 0.0214(8) 0.0346(9) 0.0295(8)
I1 0.1059(4) 0.0724(3) 0.0607(3) 0.0378(2) 0.0360(2) 0.0595(3)

loop_
_atom_type_symbol
_atom_type_description
_atom_type_scat_dispersion_real
_atom_type_scat_dispersion_imag
_atom_type_scat_source
C C 0.0137 0.0067 'International Tables Vol C Tables 4.2.6.8 and 6.1.1.4'
H H 0.0000 0.0000 'International Tables Vol C Tables 4.2.6.8 and 6.1.1.4'
F F 0.0583 0.0400 'International Tables Vol C Tables 4.2.6.8 and 6.1.1.4'
I I 0.0030 5.4350 'International Tables Vol C Tables 4.2.6.8 and 6.1.1.4'
N N 0.0241 0.0134 'International Tables Vol C Tables 4.2.6.8 and 6.1.1.4'
O O 0.0389 0.0241 'International Tables Vol C Tables 4.2.6.8 and 6.1.1.4'
S S 0.2925 0.4295 'International Tables Vol C Tables 4.2.6.8 and 6.1.1.4'

loop_
_geom_angle_atom_site_label_1
_geom_angle_atom_site_label_2
_geom_angle_atom_site_label_3
_geom_angle
_geom_angle_site_symmetry_1
_geom_angle_site_symmetry_3
_geom_angle_publ_flag
N7 C43 C44 118.8(6) . . ?
N7 C43 H43 120.6 . . ?
C44 C43 H43 120.6 . . ?
N8 C44 C43 121.4(6) . . ?
N8 C44 C48 114.8(7) . . ?
C43 C44 C48 123.7(6) . . ?
N8 C45 C46 120.4(6) . . ?
N8 C45 C67 118.7(6) . . ?
C46 C45 C67 120.9(6) . . ?
N7 C46 C45 119.9(6) . . ?
N7 C46 H46 120.0 . . ?
C45 C46 H46 120.0 . . ?
N7 C47 H47A 109.5 . . ?
N7 C47 H47B 109.5 . . ?
H47A C47 H47B 109.5 . . ?
N7 C47 H47C 109.5 . . ?
H47A C47 H47C 109.5 . . ?
H47B C47 H47C 109.5 . . ?
N9 C48 C49 108.2(6) . . ?
N9 C48 C44 118.1(6) . . ?
C49 C48 C44 133.7(7) . . ?
C48 C49 C50 105.6(7) . . ?
C48 C49 C52 128.7(6) . . ?
C50 C49 C52 125.6(7) . . ?
C51 C50 C49 108.4(6) . . ?
C51 C50 C54 125.8(7) . . ?
C49 C50 C54 125.8(7) . . ?
N9 C51 C50 107.1(6) . . ?
N9 C51 C56 121.9(7) . . ?
C50 C51 C56 130.8(6) . . ?
C49 C52 C53 112.2(6) . . ?
C49 C52 H52A 109.2 . . ?
C53 C52 H52A 109.2 . . ?
C49 C52 H52B 109.2 . . ?
C53 C52 H52B 109.2 . . ?
H52A C52 H52B 107.9 . . ?
C52 C53 H53A 109.5 . . ?
C52 C53 H53B 109.5 . . ?
H53A C53 H53B 109.5 . . ?
C52 C53 H53C 109.5 . . ?
H53A C53 H53C 109.5 . . ?
H53B C53 H53C 109.5 . . ?
C50 C54 C55 112.7(5) . . ?
C50 C54 H54A 109.1 . . ?
C55 C54 H54A 109.1 . . ?
C50 C54 H54B 109.1 . . ?
C55 C54 H54B 109.1 . . ?
H54A C54 H54B 107.8 . . ?
C54 C55 H55A 109.5 . . ?
C54 C55 H55B 109.5 . . ?
H55A C55 H55B 109.5 . . ?
C54 C55 H55C 109.5 . . ?
H55A C55 H55C 109.5 . . ?
H55B C55 H55C 109.5 . . ?
N10 C56 C57 107.7(7) . . ?
N10 C56 C51 118.6(7) . . ?
C57 C56 C51 133.7(6) . . ?
C56 C57 C58 108.4(6) . . ?
C56 C57 C60 117.0(11) . . ?
C58 C57 C60 132.1(10) . . ?
C56 C57 C60A 129.9(9) . . ?
C58 C57 C60A 119.7(9) . . ?
C59 C58 C57 106.4(7) . . ?
C59 C58 C62 126.1(7) . . ?
C57 C58 C62 127.5(7) . . ?
C58 C59 N10 107.9(6) . . ?
C58 C59 C64 135.0(8) . . ?
N10 C59 C64 116.9(6) . . ?
C58 C62 C63 110.7(11) . . ?
C58 C62 H62A 109.5 . . ?
C63 C62 H62A 109.5 . . ?
C58 C62 H62B 109.5 . . ?
C63 C62 H62B 109.5 . . ?
H62A C62 H62B 108.1 . . ?
C62 C63 H63A 109.5 . . ?
C62 C63 H63B 109.5 . . ?
H63A C63 H63B 109.5 . . ?
C62 C63 H63C 109.5 . . ?
H63A C63 H63C 109.5 . . ?
H63B C63 H63C 109.5 . . ?
O5 C64 O6 122.0(6) . . ?
O5 C64 C59 122.0(7) . . ?
O6 C64 C59 116.1(6) . . ?
O6 C65 C66 109.3(6) . . ?
O6 C65 H65A 109.8 . . ?
C66 C65 H65A 109.8 . . ?
O6 C65 H65B 109.8 . . ?
C66 C65 H65B 109.8 . . ?
H65A C65 H65B 108.3 . . ?
C65 C66 H66A 109.5 . . ?
C65 C66 H66B 109.5 . . ?
H66A C66 H66B 109.5 . . ?
C65 C66 H66C 109.5 . . ?
H66A C66 H66C 109.5 . . ?
H66B C66 H66C 109.5 . . ?
C68 C67 N11 107.4(5) . . ?
C68 C67 C45 131.1(6) . . ?
N11 C67 C45 121.4(6) . . ?
C67 C68 C69 107.8(5) . . ?
C67 C68 C71A 130.8(11) . . ?
C69 C68 C71A 119.7(10) . . ?
C67 C68 C71 120.3(12) . . ?
C69 C68 C71 130.6(12) . . ?
C70 C69 C68 107.3(5) . . ?
C70 C69 C73 125.2(6) . . ?
C68 C69 C73 127.5(6) . . ?
N11 C70 C69 107.6(5) . . ?
N11 C70 C75 123.6(5) . . ?
C69 C70 C75 128.8(5) . . ?
C74 C73 C69 112.1(7) . . ?
C74 C73 H73A 109.2 . . ?
C69 C73 H73A 109.2 . . ?
C74 C73 H73B 109.2 . . ?
C69 C73 H73B 109.2 . . ?
H73A C73 H73B 107.9 . . ?
C73 C74 H74A 109.5 . . ?
C73 C74 H74B 109.5 . . ?
H74A C74 H74B 109.5 . . ?
C73 C74 H74C 109.5 . . ?
H74A C74 H74C 109.5 . . ?
H74B C74 H74C 109.5 . . ?
N12 C75 C76 108.2(5) . . ?
N12 C75 C70 119.3(5) . . ?
C76 C75 C70 132.3(5) . . ?
C75 C76 C77 107.4(5) . . ?
C75 C76 C79 126.1(6) . . ?
C77 C76 C79 126.4(6) . . ?
C78 C77 C76 106.3(5) . . ?
C78 C77 C81 127.7(6) . . ?
C76 C77 C81 126.0(6) . . ?
N12 C78 C77 108.0(5) . . ?
N12 C78 C83 118.0(6) . . ?
C77 C78 C83 133.8(6) . . ?
C80 C79 C76 114.2(6) . . ?
C80 C79 H79A 108.7 . . ?
C76 C79 H79A 108.7 . . ?
C80 C79 H79B 108.7 . . ?
C76 C79 H79B 108.7 . . ?
H79A C79 H79B 107.6 . . ?
C79 C80 H80A 109.5 . . ?
C79 C80 H80B 109.5 . . ?
H80A C80 H80B 109.5 . . ?
C79 C80 H80C 109.5 . . ?
H80A C80 H80C 109.5 . . ?
H80B C80 H80C 109.5 . . ?
C77 C81 C82 112.7(6) . . ?
C77 C81 H81A 109.1 . . ?
C82 C81 H81A 109.1 . . ?
C77 C81 H81B 109.1 . . ?
C82 C81 H81B 109.1 . . ?
H81A C81 H81B 107.8 . . ?
C81 C82 H82A 109.5 . . ?
C81 C82 H82B 109.5 . . ?
H82A C82 H82B 109.5 . . ?
C81 C82 H82C 109.5 . . ?
H82A C82 H82C 109.5 . . ?
H82B C82 H82C 109.5 . . ?
O7 C83 O8 123.4(5) . . ?
O7 C83 C78 122.7(6) . . ?
O8 C83 C78 113.9(6) . . ?
O8 C84 C85 106.5(5) . . ?
O8 C84 H84A 110.4 . . ?
C85 C84 H84A 110.4 . . ?
O8 C84 H84B 110.4 . . ?
C85 C84 H84B 110.4 . . ?
H84A C84 H84B 108.6 . . ?
C84 C85 H85A 109.5 . . ?
C84 C85 H85B 109.5 . . ?
H85A C85 H85B 109.5 . . ?
C84 C85 H85C 109.5 . . ?
H85A C85 H85C 109.5 . . ?
H85B C85 H85C 109.5 . . ?
N13 C86 C87 119.2(5) . . ?
N13 C86 H86 120.4 . . ?
C87 C86 H86 120.4 . . ?
N14 C87 C86 121.1(5) . . ?
N14 C87 C91 115.1(5) . . ?
C86 C87 C91 123.6(6) . . ?
N14 C88 C89 119.5(5) . . ?
N14 C88 C110 119.8(5) . . ?
C89 C88 C110 120.7(5) . . ?
N13 C89 C88 120.0(6) . . ?
N13 C89 H89 120.0 . . ?
C88 C89 H89 120.0 . . ?
N13 C90 H90A 109.5 . . ?
N13 C90 H90B 109.5 . . ?
H90A C90 H90B 109.5 . . ?
N13 C90 H90C 109.5 . . ?
H90A C90 H90C 109.5 . . ?
H90B C90 H90C 109.5 . . ?
N15 C91 C92 108.0(5) . . ?
N15 C91 C87 118.6(6) . . ?
C92 C91 C87 133.4(6) . . ?
C91 C92 C93 106.7(6) . . ?
C91 C92 C95 129.0(6) . . ?
C93 C92 C95 124.3(7) . . ?
C94 C93 C92 108.0(6) . . ?
C94 C93 C97 124.6(6) . . ?
C92 C93 C97 127.4(7) . . ?
C93 C94 N15 107.6(6) . . ?
C93 C94 C99 131.6(6) . . ?
N15 C94 C99 120.1(7) . . ?
C96 C95 C92 110.2(7) . . ?
C96 C95 H95A 109.6 . . ?
C92 C95 H95A 109.6 . . ?
C96 C95 H95B 109.6 . . ?
C92 C95 H95B 109.6 . . ?
H95A C95 H95B 108.1 . . ?
C95 C96 H96A 109.5 . . ?
C95 C96 H96B 109.5 . . ?
H96A C96 H96B 109.5 . . ?
C95 C96 H96C 109.5 . . ?
H96A C96 H96C 109.5 . . ?
H96B C96 H96C 109.5 . . ?
C98 C97 C93 110.4(7) . . ?
C98 C97 H97A 109.6 . . ?
C93 C97 H97A 109.6 . . ?
C98 C97 H97B 109.6 . . ?
C93 C97 H97B 109.6 . . ?
H97A C97 H97B 108.1 . . ?
C97 C98 H98A 109.5 . . ?
C97 C98 H98B 109.5 . . ?
H98A C98 H98B 109.5 . . ?
C97 C98 H98C 109.5 . . ?
H98A C98 H98C 109.5 . . ?
H98B C98 H98C 109.5 . . ?
C100 C99 N16 106.3(6) . . ?
C100 C99 C94 133.7(6) . . ?
N16 C99 C94 119.9(5) . . ?
C99 C100 C101 108.6(6) . . ?
C99 C100 C132 125.1(8) . . ?
C101 C100 C132 124.2(8) . . ?
C99 C100 C103 121.2(10) . . ?
C101 C100 C103 126.9(9) . . ?
C102 C101 C100 106.1(6) . . ?
C102 C101 C105 127.9(9) . . ?
C100 C101 C105 125.3(9) . . ?
C102 C101 C133 124.8(12) . . ?
C100 C101 C133 126.8(11) . . ?
N16 C102 C101 108.1(6) . . ?
N16 C102 C107 117.6(5) . . ?
C101 C102 C107 134.4(6) . . ?
O9 C107 O10 124.7(6) . . ?
O9 C107 C102 121.6(6) . . ?
O10 C107 C102 113.7(5) . . ?
C109 C108 O10 110.4(6) . . ?
C109 C108 H10A 109.6 . . ?
O10 C108 H10A 109.6 . . ?
C109 C108 H10B 109.6 . . ?
O10 C108 H10B 109.6 . . ?
H10A C108 H10B 108.1 . . ?
C108 C109 H10C 109.5 . . ?
C108 C109 H10D 109.5 . . ?
H10C C109 H10D 109.5 . . ?
C108 C109 H10E 109.5 . . ?
H10C C109 H10E 109.5 . . ?
H10D C109 H10E 109.5 . . ?
N17 C110 C111 107.6(5) . . ?
N17 C110 C88 120.9(5) . . ?
C111 C110 C88 130.7(5) . . ?
C110 C111 C112 107.4(5) . . ?
C110 C111 C114 127.0(6) . . ?
C112 C111 C114 125.6(6) . . ?
C113 C112 C111 108.0(5) . . ?
C113 C112 C116 124.3(6) . . ?
C111 C112 C116 127.7(6) . . ?
N17 C113 C112 107.3(5) . . ?
N17 C113 C118 121.0(5) . . ?
C112 C113 C118 131.5(5) . . ?
C115 C114 C111 113.5(6) . . ?
C115 C114 H11A 108.9 . . ?
C111 C114 H11A 108.9 . . ?
C115 C114 H11B 108.9 . . ?
C111 C114 H11B 108.9 . . ?
H11A C114 H11B 107.7 . . ?
C114 C115 H11C 109.5 . . ?
C114 C115 H11D 109.5 . . ?
H11C C115 H11D 109.5 . . ?
C114 C115 H11E 109.5 . . ?
H11C C115 H11E 109.5 . . ?
H11D C115 H11E 109.5 . . ?
C112 C116 C117 111.6(6) . . ?
C112 C116 H11F 109.3 . . ?
C117 C116 H11F 109.3 . . ?
C112 C116 H11G 109.3 . . ?
C117 C116 H11G 109.3 . . ?
H11F C116 H11G 108.0 . . ?
C116 C117 H11H 109.5 . . ?
C116 C117 H11I 109.5 . . ?
H11H C117 H11I 109.5 . . ?
C116 C117 H11J 109.5 . . ?
H11H C117 H11J 109.5 . . ?
H11I C117 H11J 109.5 . . ?
N18 C118 C119 108.3(5) . . ?
N18 C118 C113 119.7(6) . . ?
C119 C118 C113 132.0(6) . . ?
C118 C119 C120 107.6(5) . . ?
C118 C119 C122 125.3(6) . . ?
C120 C119 C122 127.0(6) . . ?
C121 C120 C119 106.8(5) . . ?
C121 C120 C124 126.9(6) . . ?
C119 C120 C124 126.3(6) . . ?
N18 C121 C120 107.6(5) . . ?
N18 C121 C126 118.3(5) . . ?
C120 C121 C126 134.0(6) . . ?
C119 C122 C123 113.7(6) . . ?
C119 C122 H12A 108.8 . . ?
C123 C122 H12A 108.8 . . ?
C119 C122 H12B 108.8 . . ?
C123 C122 H12B 108.8 . . ?
H12A C122 H12B 107.7 . . ?
C122 C123 H12C 109.5 . . ?
C122 C123 H12D 109.5 . . ?
H12C C123 H12D 109.5 . . ?
C122 C123 H12E 109.5 . . ?
H12C C123 H12E 109.5 . . ?
H12D C123 H12E 109.5 . . ?
C125 C124 C120 112.1(7) . . ?
C125 C124 H12F 109.2 . . ?
C120 C124 H12F 109.2 . . ?
C125 C124 H12G 109.2 . . ?
C120 C124 H12G 109.2 . . ?
H12F C124 H12G 107.9 . . ?
C124 C125 H12H 109.5 . . ?
C124 C125 H12I 109.5 . . ?
H12H C125 H12I 109.5 . . ?
C124 C125 H12J 109.5 . . ?
H12H C125 H12J 109.5 . . ?
H12I C125 H12J 109.5 . . ?
O11 C126 O12 123.1(5) . . ?
O11 C126 C121 124.0(5) . . ?
O12 C126 C121 112.9(5) . . ?
O12 C127 C128 106.4(5) . . ?
O12 C127 H12K 110.5 . . ?
C128 C127 H12K 110.5 . . ?
O12 C127 H12L 110.5 . . ?
C128 C127 H12L 110.5 . . ?
H12K C127 H12L 108.6 . . ?
C127 C128 H12M 109.5 . . ?
C127 C128 H12N 109.5 . . ?
H12M C128 H12N 109.5 . . ?
C127 C128 H12O 109.5 . . ?
H12M C128 H12O 109.5 . . ?
H12N C128 H12O 109.5 . . ?
C43 N7 C46 120.9(6) . . ?
C43 N7 C47 119.9(6) . . ?
C46 N7 C47 119.1(6) . . ?
C45 N8 C44 118.5(6) . . ?
C48 N9 C51 110.7(6) . . ?
C48 N9 H9 124.6 . . ?
C51 N9 H9 124.6 . . ?
C56 N10 C59 109.6(6) . . ?
C56 N10 H10 125.2 . . ?
C59 N10 H10 125.2 . . ?
C70 N11 C67 110.0(5) . . ?
C70 N11 H11 125.0 . . ?
C67 N11 H11 125.0 . . ?
C75 N12 C78 110.2(5) . . ?
C75 N12 H12 124.9 . . ?
C78 N12 H12 124.9 . . ?
C89 N13 C86 120.6(5) . . ?
C89 N13 C90 119.8(5) . . ?
C86 N13 C90 119.4(5) . . ?
C88 N14 C87 119.4(5) . . ?
C88 N14 H14 120.3 . . ?
C87 N14 H14 120.3 . . ?
C91 N15 C94 109.7(6) . . ?
C91 N15 H15 125.1 . . ?
C94 N15 H15 125.1 . . ?
C102 N16 C99 110.9(5) . . ?
C102 N16 H16 124.6 . . ?
C99 N16 H16 124.6 . . ?
C113 N17 C110 109.6(5) . . ?
C113 N17 H17 125.2 . . ?
C110 N17 H17 125.2 . . ?
C118 N18 C121 109.6(5) . . ?
C118 N18 H18 125.2 . . ?
C121 N18 H18 125.2 . . ?
C64 O6 C65 115.5(5) . . ?
C83 O8 C84 115.3(5) . . ?
C107 O10 C108 115.7(5) . . ?
C126 O12 C127 115.5(4) . . ?
C61 C60 C57 106.9(13) . . ?
C61 C60 H60A 110.3 . . ?
C57 C60 H60A 110.3 . . ?
C61 C60 H60B 110.3 . . ?
C57 C60 H60B 110.3 . . ?
H60A C60 H60B 108.6 . . ?
C60 C61 H61A 109.5 . . ?
C60 C61 H61B 109.5 . . ?
H61A C61 H61B 109.5 . . ?
C60 C61 H61C 109.5 . . ?
H61A C61 H61C 109.5 . . ?
H61B C61 H61C 109.5 . . ?
C72 C71 C68 103.5(12) . . ?
C72 C71 H71A 111.1 . . ?
C68 C71 H71A 111.1 . . ?
C72 C71 H71B 111.1 . . ?
C68 C71 H71B 111.1 . . ?
H71A C71 H71B 109.0 . . ?
C71 C72 H72A 109.5 . . ?
C71 C72 H72B 109.5 . . ?
H72A C72 H72B 109.5 . . ?
C71 C72 H72C 109.5 . . ?
H72A C72 H72C 109.5 . . ?
H72B C72 H72C 109.5 . . ?
C104 C103 C100 105.4(13) . . ?
C104 C103 H10F 110.7 . . ?
C100 C103 H10F 110.7 . . ?
C104 C103 H10G 110.7 . . ?
C100 C103 H10G 110.7 . . ?
H10F C103 H10G 108.8 . . ?
C103 C104 H10H 109.5 . . ?
C103 C104 H10I 109.5 . . ?
H10H C104 H10I 109.5 . . ?
C103 C104 H10J 109.5 . . ?
H10H C104 H10J 109.5 . . ?
H10I C104 H10J 109.5 . . ?
C101 C105 C106 99.9(11) . . ?
C101 C105 H10K 111.8 . . ?
C106 C105 H10K 111.8 . . ?
C101 C105 H10L 111.8 . . ?
C106 C105 H10L 111.8 . . ?
H10K C105 H10L 109.5 . . ?
C105 C106 H10M 109.5 . . ?
C105 C106 H10N 109.5 . . ?
H10M C106 H10N 109.5 . . ?
C105 C106 H10O 109.5 . . ?
H10M C106 H10O 109.5 . . ?
H10N C106 H10O 109.5 . . ?
C132 C1A H1AA 109.5 . . ?
C132 C1A H1AB 109.5 . . ?
H1AA C1A H1AB 109.5 . . ?
C132 C1A H1AC 109.5 . . ?
H1AA C1A H1AC 109.5 . . ?
H1AB C1A H1AC 109.5 . . ?
C133 C1B H1BA 109.6 . . ?
C133 C1B H1BB 109.1 . . ?
H1BA C1B H1BB 109.5 . . ?
C133 C1B H1BC 109.7 . . ?
H1BA C1B H1BC 109.5 . . ?
H1BB C1B H1BC 109.5 . . ?
C61A C60A C57 111.8(11) . . ?
C61A C60A H60C 109.3 . . ?
C57 C60A H60C 109.3 . . ?
C61A C60A H60D 109.2 . . ?
C57 C60A H60D 109.2 . . ?
H60C C60A H60D 107.9 . . ?
C60A C61A H61D 109.5 . . ?
C60A C61A H61E 109.5 . . ?
H61D C61A H61E 109.5 . . ?
C60A C61A H61F 109.5 . . ?
H61D C61A H61F 109.5 . . ?
H61E C61A H61F 109.5 . . ?
C72A C71A C68 107.3(14) . . ?
C72A C71A H71C 110.2 . . ?
C68 C71A H71C 110.2 . . ?
C72A C71A H71D 110.2 . . ?
C68 C71A H71D 110.2 . . ?
H71C C71A H71D 108.5 . . ?
C71A C72A H72D 109.5 . . ?
C71A C72A H72E 109.5 . . ?
H72D C72A H72E 109.5 . . ?
C71A C72A H72F 109.5 . . ?
H72D C72A H72F 109.5 . . ?
H72E C72A H72F 109.5 . . ?
C1A C132 C100 103.3(14) . . ?
C1A C132 H13A 111.1 . . ?
C100 C132 H13A 111.1 . . ?
C1A C132 H13B 111.1 . . ?
C100 C132 H13B 111.1 . . ?
H13A C132 H13B 109.1 . . ?
C101 C133 C1B 93(2) . . ?
C101 C133 H13C 113.1 . . ?
C1B C133 H13C 113.1 . . ?
C101 C133 H13D 113.1 . . ?
C1B C133 H13D 113.1 . . ?
H13C C133 H13D 110.5 . . ?
N1 C1 C2 119.3(5) . . ?
N1 C1 H1 120.4 . . ?
C2 C1 H1 120.4 . . ?
N2 C2 C1 120.7(5) . . ?
N2 C2 C5 115.8(4) . . ?
C1 C2 C5 123.5(5) . . ?
N2 C3 C4 119.3(5) . . ?
N2 C3 C24 120.4(5) . . ?
C4 C3 C24 120.2(5) . . ?
N1 C4 C3 120.3(5) . . ?
N1 C4 H4 119.9 . . ?
C3 C4 H4 119.9 . . ?
N3 C5 C6 107.7(4) . . ?
N3 C5 C2 117.5(4) . . ?
C6 C5 C2 134.7(5) . . ?
C5 C6 C7 106.6(5) . . ?
C5 C6 C9 128.1(5) . . ?
C7 C6 C9 125.2(5) . . ?
C8 C7 C6 107.9(5) . . ?
C8 C7 C11 125.8(5) . . ?
C6 C7 C11 126.3(5) . . ?
N3 C8 C7 107.5(5) . . ?
N3 C8 C13 121.2(5) . . ?
C7 C8 C13 131.0(5) . . ?
C10 C9 C6 113.3(5) . . ?
C10 C9 H9A 108.9 . . ?
C6 C9 H9A 108.9 . . ?
C10 C9 H9B 108.9 . . ?
C6 C9 H9B 108.9 . . ?
H9A C9 H9B 107.7 . . ?
C9 C10 H10P 109.5 . . ?
C9 C10 H10Q 109.5 . . ?
H10P C10 H10Q 109.5 . . ?
C9 C10 H10R 109.5 . . ?
H10P C10 H10R 109.5 . . ?
H10Q C10 H10R 109.5 . . ?
C12 C11 C7 113.6(5) . . ?
C12 C11 H11K 108.9 . . ?
C7 C11 H11K 108.9 . . ?
C12 C11 H11L 108.9 . . ?
C7 C11 H11L 108.9 . . ?
H11K C11 H11L 107.7 . . ?
C11 C12 H12P 109.5 . . ?
C11 C12 H12Q 109.5 . . ?
H12P C12 H12Q 109.5 . . ?
C11 C12 H12R 109.5 . . ?
H12P C12 H12R 109.5 . . ?
H12Q C12 H12R 109.5 . . ?
N4 C13 C14 107.9(5) . . ?
N4 C13 C8 120.5(5) . . ?
C14 C13 C8 131.6(5) . . ?
C13 C14 C15 107.7(5) . . ?
C13 C14 C17 125.6(6) . . ?
C15 C14 C17 126.7(6) . . ?
C16 C15 C14 107.1(5) . . ?
C16 C15 C19 126.8(6) . . ?
C14 C15 C19 126.0(6) . . ?
N4 C16 C15 107.7(5) . . ?
N4 C16 C21 117.4(5) . . ?
C15 C16 C21 134.9(5) . . ?
C18 C17 C14 111.8(8) . . ?
C18 C17 H17A 109.3 . . ?
C14 C17 H17A 109.3 . . ?
C18 C17 H17B 109.3 . . ?
C14 C17 H17B 109.3 . . ?
H17A C17 H17B 107.9 . . ?
C17 C18 H18A 109.5 . . ?
C17 C18 H18B 109.5 . . ?
H18A C18 H18B 109.5 . . ?
C17 C18 H18C 109.5 . . ?
H18A C18 H18C 109.5 . . ?
H18B C18 H18C 109.5 . . ?
C15 C19 C20 110.6(7) . . ?
C15 C19 H19A 109.5 . . ?
C20 C19 H19A 109.5 . . ?
C15 C19 H19B 109.5 . . ?
C20 C19 H19B 109.5 . . ?
H19A C19 H19B 108.1 . . ?
C19 C20 H20A 109.5 . . ?
C19 C20 H20B 109.5 . . ?
H20A C20 H20B 109.5 . . ?
C19 C20 H20C 109.5 . . ?
H20A C20 H20C 109.5 . . ?
H20B C20 H20C 109.5 . . ?
O1 C21 O2 123.7(6) . . ?
O1 C21 C16 124.7(5) . . ?
O2 C21 C16 111.6(6) . . ?
O2 C22 C23 105.8(6) . . ?
O2 C22 H22A 110.6 . . ?
C23 C22 H22A 110.6 . . ?
O2 C22 H22B 110.6 . . ?
C23 C22 H22B 110.6 . . ?
H22A C22 H22B 108.7 . . ?
C22 C23 H23A 109.5 . . ?
C22 C23 H23B 109.5 . . ?
H23A C23 H23B 109.5 . . ?
C22 C23 H23C 109.5 . . ?
H23A C23 H23C 109.5 . . ?
H23B C23 H23C 109.5 . . ?
C25 C24 N5 106.2(5) . . ?
C25 C24 C3 132.8(5) . . ?
N5 C24 C3 120.5(5) . . ?
C24 C25 C26 107.9(5) . . ?
C24 C25 C28 127.0(6) . . ?
C26 C25 C28 125.1(6) . . ?
C27 C26 C25 106.0(5) . . ?
C27 C26 C30 126.3(6) . . ?
C25 C26 C30 127.7(6) . . ?
N5 C27 C26 109.5(5) . . ?
N5 C27 C32 122.7(6) . . ?
C26 C27 C32 127.4(6) . . ?
C29 C28 C25 111.7(8) . . ?
C29 C28 H28A 109.3 . . ?
C25 C28 H28A 109.3 . . ?
C29 C28 H28B 109.3 . . ?
C25 C28 H28B 109.3 . . ?
H28A C28 H28B 107.9 . . ?
C28 C29 H29A 109.5 . . ?
C28 C29 H29B 109.5 . . ?
H29A C29 H29B 109.5 . . ?
C28 C29 H29C 109.5 . . ?
H29A C29 H29C 109.5 . . ?
H29B C29 H29C 109.5 . . ?
C31 C30 C26 111.0(8) . . ?
C31 C30 H30A 109.4 . . ?
C26 C30 H30A 109.4 . . ?
C31 C30 H30B 109.4 . . ?
C26 C30 H30B 109.4 . . ?
H30A C30 H30B 108.0 . . ?
C30 C31 H31A 109.5 . . ?
C30 C31 H31B 109.5 . . ?
H31A C31 H31B 109.5 . . ?
C30 C31 H31C 109.5 . . ?
H31A C31 H31C 109.5 . . ?
H31B C31 H31C 109.5 . . ?
N6 C32 C33 109.8(7) . . ?
N6 C32 C27 119.9(7) . . ?
C33 C32 C27 130.1(9) . . ?
C32 C33 C34 107.1(9) . . ?
C32 C33 C36 127.5(9) . . ?
C34 C33 C36 125.3(9) . . ?
C35 C34 C33 107.7(8) . . ?
C35 C34 C38 119.1(9) . . ?
C33 C34 C38 131.2(10) . . ?
C35 C34 C38A 135.0(12) . . ?
C33 C34 C38A 110.2(14) . . ?
C34 C35 N6 106.9(8) . . ?
C34 C35 C40 136.9(8) . . ?
N6 C35 C40 116.2(8) . . ?
C37 C36 C33 109.8(11) . . ?
C37 C36 H36A 109.7 . . ?
C33 C36 H36A 109.7 . . ?
C37 C36 H36B 109.7 . . ?
C33 C36 H36B 109.7 . . ?
H36A C36 H36B 108.2 . . ?
C36 C37 H37A 109.5 . . ?
C36 C37 H37B 109.5 . . ?
H37A C37 H37B 109.5 . . ?
C36 C37 H37C 109.5 . . ?
H37A C37 H37C 109.5 . . ?
H37B C37 H37C 109.5 . . ?
O3 C40 O4 121.3(9) . . ?
O3 C40 C35 126.3(8) . . ?
O4 C40 C35 112.4(10) . . ?
O4 C41 C42 108.5(8) . . ?
O4 C41 H41A 110.0 . . ?
C42 C41 H41A 110.0 . . ?
O4 C41 H41B 110.0 . . ?
C42 C41 H41B 110.0 . . ?
H41A C41 H41B 108.4 . . ?
C41 C42 H42A 109.5 . . ?
C41 C42 H42B 109.5 . . ?
H42A C42 H42B 109.5 . . ?
C41 C42 H42C 109.5 . . ?
H42A C42 H42C 109.5 . . ?
H42B C42 H42C 109.5 . . ?
N1 C129 H12S 109.5 . . ?
N1 C129 H12T 109.5 . . ?
H12S C129 H12T 109.5 . . ?
N1 C129 H12U 109.5 . . ?
H12S C129 H12U 109.5 . . ?
H12T C129 H12U 109.5 . . ?
C4 N1 C1 120.9(4) . . ?
C4 N1 C129 119.0(4) . . ?
C1 N1 C129 120.0(4) . . ?
C3 N2 C2 119.4(4) . . ?
C3 N2 H2 120.3 . . ?
C2 N2 H2 120.3 . . ?
C8 N3 C5 110.2(4) . . ?
C8 N3 H3 124.9 . . ?
C5 N3 H3 124.9 . . ?
C13 N4 C16 109.6(5) . . ?
C13 N4 H4A 125.2 . . ?
C16 N4 H4A 125.2 . . ?
C27 N5 C24 110.4(5) . . ?
C27 N5 H5 124.8 . . ?
C24 N5 H5 124.8 . . ?
C32 N6 C35 108.3(7) . . ?
C32 N6 H6 125.8 . . ?
C35 N6 H6 125.8 . . ?
C21 O2 C22 115.8(5) . . ?
C40 O4 C41 118.0(7) . . ?
C39 C38 C34 103.5(8) . . ?
C39 C38 H38A 111.1 . . ?
C34 C38 H38A 111.1 . . ?
C39 C38 H38B 111.1 . . ?
C34 C38 H38B 111.1 . . ?
H38A C38 H38B 109.0 . . ?
C38 C39 H39A 109.5 . . ?
C38 C39 H39B 109.5 . . ?
H39A C39 H39B 109.5 . . ?
C38 C39 H39C 109.5 . . ?
H39A C39 H39C 109.5 . . ?
H39B C39 H39C 109.5 . . ?
C39A C38A C34 104.2(15) . . ?
C39A C38A H38C 110.9 . . ?
C34 C38A H38C 110.9 . . ?
C39A C38A H38D 110.9 . . ?
C34 C38A H38D 110.9 . . ?
H38C C38A H38D 108.9 . . ?
C38A C39A H39D 109.5 . . ?
C38A C39A H39E 109.5 . . ?
H39D C39A H39E 109.5 . . ?
C38A C39A H39F 109.5 . . ?
H39D C39A H39F 109.5 . . ?
H39E C39A H39F 109.5 . . ?
F6 C131 F4 108.9(6) . . ?
F6 C131 F5 105.6(7) . . ?
F4 C131 F5 108.7(6) . . ?
F6 C131 S2 109.7(5) . . ?
F4 C131 S2 112.2(6) . . ?
F5 C131 S2 111.5(5) . . ?
S2 O18 H18D 109.5 . . ?
O16 S2 O17 114.1(3) . . ?
O16 S2 O18 114.9(4) . . ?
O17 S2 O18 115.0(4) . . ?
O16 S2 C131 106.1(4) . . ?
O17 S2 C131 103.7(3) . . ?
O18 S2 C131 100.9(4) . . ?
F1 C130 F2 108.1(5) . . ?
F1 C130 F3 107.8(5) . . ?
F2 C130 F3 106.5(5) . . ?
F1 C130 S1 111.6(4) . . ?
F2 C130 S1 112.4(4) . . ?
F3 C130 S1 110.2(4) . . ?
O15 S1 O14 115.4(3) . . ?
O15 S1 O13 115.5(3) . . ?
O14 S1 O13 114.2(3) . . ?
O15 S1 C130 103.0(3) . . ?
O14 S1 C130 103.2(3) . . ?
O13 S1 C130 103.0(3) . . ?

loop_
_geom_bond_atom_site_label_1
_geom_bond_atom_site_label_2
_geom_bond_distance
_geom_bond_site_symmetry_2
_geom_bond_publ_flag
C43 N7 1.326(8) . ?
C43 C44 1.385(9) . ?
C43 H43 0.9500 . ?
C44 N8 1.357(8) . ?
C44 C48 1.436(9) . ?
C45 N8 1.322(8) . ?
C45 C46 1.397(9) . ?
C45 C67 1.464(9) . ?
C46 N7 1.331(8) . ?
C46 H46 0.9500 . ?
C47 N7 1.492(8) . ?
C47 H47A 0.9800 . ?
C47 H47B 0.9800 . ?
C47 H47C 0.9800 . ?
C48 N9 1.361(8) . ?
C48 C49 1.411(9) . ?
C49 C50 1.430(10) . ?
C49 C52 1.464(10) . ?
C50 C51 1.389(10) . ?
C50 C54 1.514(9) . ?
C51 N9 1.371(8) . ?
C51 C56 1.460(10) . ?
C52 C53 1.542(9) . ?
C52 H52A 0.9900 . ?
C52 H52B 0.9900 . ?
C53 H53A 0.9800 . ?
C53 H53B 0.9800 . ?
C53 H53C 0.9800 . ?
C54 C55 1.514(10) . ?
C54 H54A 0.9900 . ?
C54 H54B 0.9900 . ?
C55 H55A 0.9800 . ?
C55 H55B 0.9800 . ?
C55 H55C 0.9800 . ?
C56 N10 1.347(8) . ?
C56 C57 1.364(11) . ?
C57 C58 1.408(11) . ?
C57 C60 1.553(12) . ?
C57 C60A 1.576(14) . ?
C58 C59 1.367(9) . ?
C58 C62 1.506(11) . ?
C59 N10 1.375(9) . ?
C59 C64 1.456(9) . ?
C62 C63 1.572(15) . ?
C62 H62A 0.9900 . ?
C62 H62B 0.9900 . ?
C63 H63A 0.9800 . ?
C63 H63B 0.9800 . ?
C63 H63C 0.9800 . ?
C64 O5 1.220(8) . ?
C64 O6 1.345(8) . ?
C65 O6 1.438(8) . ?
C65 C66 1.504(10) . ?
C65 H65A 0.9900 . ?
C65 H65B 0.9900 . ?
C66 H66A 0.9800 . ?
C66 H66B 0.9800 . ?
C66 H66C 0.9800 . ?
C67 C68 1.368(9) . ?
C67 N11 1.369(7) . ?
C68 C69 1.406(9) . ?
C68 C71A 1.542(14) . ?
C68 C71 1.544(13) . ?
C69 C70 1.378(8) . ?
C69 C73 1.523(9) . ?
C70 N11 1.357(7) . ?
C70 C75 1.469(8) . ?
C73 C74 1.505(11) . ?
C73 H73A 0.9900 . ?
C73 H73B 0.9900 . ?
C74 H74A 0.9800 . ?
C74 H74B 0.9800 . ?
C74 H74C 0.9800 . ?
C75 N12 1.359(7) . ?
C75 C76 1.390(9) . ?
C76 C77 1.420(8) . ?
C76 C79 1.503(8) . ?
C77 C78 1.408(9) . ?
C77 C81 1.496(8) . ?
C78 N12 1.359(7) . ?
C78 C83 1.438(8) . ?
C79 C80 1.498(10) . ?
C79 H79A 0.9900 . ?
C79 H79B 0.9900 . ?
C80 H80A 0.9800 . ?
C80 H80B 0.9800 . ?
C80 H80C 0.9800 . ?
C81 C82 1.537(9) . ?
C81 H81A 0.9900 . ?
C81 H81B 0.9900 . ?
C82 H82A 0.9800 . ?
C82 H82B 0.9800 . ?
C82 H82C 0.9800 . ?
C83 O7 1.232(7) . ?
C83 O8 1.338(7) . ?
C84 O8 1.467(7) . ?
C84 C85 1.496(9) . ?
C84 H84A 0.9900 . ?
C84 H84B 0.9900 . ?
C85 H85A 0.9800 . ?
C85 H85B 0.9800 . ?
C85 H85C 0.9800 . ?
C86 N13 1.349(7) . ?
C86 C87 1.363(8) . ?
C86 H86 0.9500 . ?
C87 N14 1.356(7) . ?
C87 C91 1.443(8) . ?
C88 N14 1.332(7) . ?
C88 C89 1.405(8) . ?
C88 C110 1.459(8) . ?
C89 N13 1.325(7) . ?
C89 H89 0.9500 . ?
C90 N13 1.492(7) . ?
C90 H90A 0.9800 . ?
C90 H90B 0.9800 . ?
C90 H90C 0.9800 . ?
C91 N15 1.362(8) . ?
C91 C92 1.389(9) . ?
C92 C93 1.424(9) . ?
C92 C95 1.525(9) . ?
C93 C94 1.366(10) . ?
C93 C97 1.525(9) . ?
C94 N15 1.383(8) . ?
C94 C99 1.440(10) . ?
C95 C96 1.502(10) . ?
C95 H95A 0.9900 . ?
C95 H95B 0.9900 . ?
C96 H96A 0.9800 . ?
C96 H96B 0.9800 . ?
C96 H96C 0.9800 . ?
C97 C98 1.515(10) . ?
C97 H97A 0.9900 . ?
C97 H97B 0.9900 . ?
C98 H98A 0.9800 . ?
C98 H98B 0.9800 . ?
C98 H98C 0.9800 . ?
C99 C100 1.368(9) . ?
C99 N16 1.375(8) . ?
C100 C101 1.442(10) . ?
C100 C132 1.539(14) . ?
C100 C103 1.575(12) . ?
C101 C102 1.370(9) . ?
C101 C105 1.530(11) . ?
C101 C133 1.577(17) . ?
C102 N16 1.367(8) . ?
C102 C107 1.444(9) . ?
C107 O9 1.221(7) . ?
C107 O10 1.328(8) . ?
C108 C109 1.448(11) . ?
C108 O10 1.471(8) . ?
C108 H10A 0.9900 . ?
C108 H10B 0.9900 . ?
C109 H10C 0.9800 . ?
C109 H10D 0.9800 . ?
C109 H10E 0.9800 . ?
C110 N17 1.372(7) . ?
C110 C111 1.378(8) . ?
C111 C112 1.401(8) . ?
C111 C114 1.521(8) . ?
C112 C113 1.380(8) . ?
C112 C116 1.523(8) . ?
C113 N17 1.368(7) . ?
C113 C118 1.470(9) . ?
C114 C115 1.520(9) . ?
C114 H11A 0.9900 . ?
C114 H11B 0.9900 . ?
C115 H11C 0.9800 . ?
C115 H11D 0.9800 . ?
C115 H11E 0.9800 . ?
C116 C117 1.525(10) . ?
C116 H11F 0.9900 . ?
C116 H11G 0.9900 . ?
C117 H11H 0.9800 . ?
C117 H11I 0.9800 . ?
C117 H11J 0.9800 . ?
C118 N18 1.365(7) . ?
C118 C119 1.371(9) . ?
C119 C120 1.421(9) . ?
C119 C122 1.508(8) . ?
C120 C121 1.390(9) . ?
C120 C124 1.504(8) . ?
C121 N18 1.374(7) . ?
C121 C126 1.444(8) . ?
C122 C123 1.512(11) . ?
C122 H12A 0.9900 . ?
C122 H12B 0.9900 . ?
C123 H12C 0.9800 . ?
C123 H12D 0.9800 . ?
C123 H12E 0.9800 . ?
C124 C125 1.503(11) . ?
C124 H12F 0.9900 . ?
C124 H12G 0.9900 . ?
C125 H12H 0.9800 . ?
C125 H12I 0.9800 . ?
C125 H12J 0.9800 . ?
C126 O11 1.226(7) . ?
C126 O12 1.351(7) . ?
C127 O12 1.475(7) . ?
C127 C128 1.496(8) . ?
C127 H12K 0.9900 . ?
C127 H12L 0.9900 . ?
C128 H12M 0.9800 . ?
C128 H12N 0.9800 . ?
C128 H12O 0.9800 . ?
N9 H9 0.8800 . ?
N10 H10 0.8800 . ?
N11 H11 0.8800 . ?
N12 H12 0.8800 . ?
N14 H14 0.8800 . ?
N15 H15 0.8800 . ?
N16 H16 0.8800 . ?
N17 H17 0.8800 . ?
N18 H18 0.8800 . ?
C60 C61 1.510(14) . ?
C60 H60A 0.9900 . ?
C60 H60B 0.9900 . ?
C61 H61A 0.9800 . ?
C61 H61B 0.9800 . ?
C61 H61C 0.9800 . ?
C71 C72 1.520(15) . ?
C71 H71A 0.9900 . ?
C71 H71B 0.9900 . ?
C72 H72A 0.9800 . ?
C72 H72B 0.9800 . ?
C72 H72C 0.9800 . ?
C103 C104 1.546(15) . ?
C103 H10F 0.9900 . ?
C103 H10G 0.9900 . ?
C104 H10H 0.9800 . ?
C104 H10I 0.9800 . ?
C104 H10J 0.9800 . ?
C105 C106 1.587(16) . ?
C105 H10K 0.9900 . ?
C105 H10L 0.9900 . ?
C106 H10M 0.9800 . ?
C106 H10N 0.9800 . ?
C106 H10O 0.9800 . ?
C1A C132 1.53(2) . ?
C1A H1AA 0.9800 . ?
C1A H1AB 0.9800 . ?
C1A H1AC 0.9800 . ?
C1B C133 1.62(2) . ?
C1B H1BA 0.9801 . ?
C1B H1BB 0.9800 . ?
C1B H1BC 0.9799 . ?
C60A C61A 1.510(17) . ?
C60A H60C 0.9900 . ?
C60A H60D 0.9900 . ?
C61A H61D 0.9800 . ?
C61A H61E 0.9800 . ?
C61A H61F 0.9800 . ?
C71A C72A 1.495(19) . ?
C71A H71C 0.9900 . ?
C71A H71D 0.9900 . ?
C72A H72D 0.9800 . ?
C72A H72E 0.9800 . ?
C72A H72F 0.9800 . ?
C132 H13A 0.9900 . ?
C132 H13B 0.9900 . ?
C133 H13C 0.9900 . ?
C133 H13D 0.9900 . ?
C1 N1 1.336(7) . ?
C1 C2 1.390(7) . ?
C1 H1 0.9500 . ?
C2 N2 1.345(6) . ?
C2 C5 1.446(7) . ?
C3 N2 1.344(7) . ?
C3 C4 1.407(7) . ?
C3 C24 1.423(8) . ?
C4 N1 1.321(6) . ?
C4 H4 0.9500 . ?
C5 N3 1.367(6) . ?
C5 C6 1.393(7) . ?
C6 C7 1.412(7) . ?
C6 C9 1.520(8) . ?
C7 C8 1.385(8) . ?
C7 C11 1.528(8) . ?
C8 N3 1.360(7) . ?
C8 C13 1.452(8) . ?
C9 C10 1.513(9) . ?
C9 H9A 0.9900 . ?
C9 H9B 0.9900 . ?
C10 H10P 0.9800 . ?
C10 H10Q 0.9800 . ?
C10 H10R 0.9800 . ?
C11 C12 1.490(10) . ?
C11 H11K 0.9900 . ?
C11 H11L 0.9900 . ?
C12 H12P 0.9800 . ?
C12 H12Q 0.9800 . ?
C12 H12R 0.9800 . ?
C13 N4 1.360(7) . ?
C13 C14 1.389(8) . ?
C14 C15 1.407(9) . ?
C14 C17 1.517(9) . ?
C15 C16 1.388(9) . ?
C15 C19 1.517(8) . ?
C16 N4 1.378(7) . ?
C16 C21 1.452(9) . ?
C17 C18 1.514(13) . ?
C17 H17A 0.9900 . ?
C17 H17B 0.9900 . ?
C18 H18A 0.9800 . ?
C18 H18B 0.9800 . ?
C18 H18C 0.9800 . ?
C19 C20 1.530(10) . ?
C19 H19A 0.9900 . ?
C19 H19B 0.9900 . ?
C20 H20A 0.9800 . ?
C20 H20B 0.9800 . ?
C20 H20C 0.9800 . ?
C21 O1 1.213(7) . ?
C21 O2 1.337(7) . ?
C22 O2 1.475(8) . ?
C22 C23 1.517(9) . ?
C22 H22A 0.9900 . ?
C22 H22B 0.9900 . ?
C23 H23A 0.9800 . ?
C23 H23B 0.9800 . ?
C23 H23C 0.9800 . ?
C24 C25 1.385(8) . ?
C24 N5 1.391(7) . ?
C25 C26 1.426(9) . ?
C25 C28 1.511(9) . ?
C26 C27 1.380(9) . ?
C26 C30 1.505(9) . ?
C27 N5 1.328(7) . ?
C27 C32 1.526(10) . ?
C28 C29 1.461(10) . ?
C28 H28A 0.9900 . ?
C28 H28B 0.9900 . ?
C29 H29A 0.9800 . ?
C29 H29B 0.9800 . ?
C29 H29C 0.9800 . ?
C30 C31 1.484(11) . ?
C30 H30A 0.9900 . ?
C30 H30B 0.9900 . ?
C31 H31A 0.9800 . ?
C31 H31B 0.9800 . ?
C31 H31C 0.9800 . ?
C32 N6 1.297(10) . ?
C32 C33 1.366(11) . ?
C33 C34 1.373(12) . ?
C33 C36 1.510(14) . ?
C34 C35 1.355(12) . ?
C34 C38 1.576(13) . ?
C34 C38A 1.646(19) . ?
C35 N6 1.402(8) . ?
C35 C40 1.414(13) . ?
C36 C37 1.416(15) . ?
C36 H36A 0.9900 . ?
C36 H36B 0.9900 . ?
C37 H37A 0.9800 . ?
C37 H37B 0.9800 . ?
C37 H37C 0.9800 . ?
C40 O3 1.233(10) . ?
C40 O4 1.367(10) . ?
C41 O4 1.419(10) . ?
C41 C42 1.476(11) . ?
C41 H41A 0.9900 . ?
C41 H41B 0.9900 . ?
C42 H42A 0.9800 . ?
C42 H42B 0.9800 . ?
C42 H42C 0.9800 . ?
C129 N1 1.486(6) . ?
C129 H12S 0.9800 . ?
C129 H12T 0.9800 . ?
C129 H12U 0.9800 . ?
N2 H2 0.8800 . ?
N3 H3 0.8800 . ?
N4 H4A 0.8800 . ?
N5 H5 0.8800 . ?
N6 H6 0.8800 . ?
C38 C39 1.489(14) . ?
C38 H38A 0.9900 . ?
C38 H38B 0.9900 . ?
C39 H39A 0.9800 . ?
C39 H39B 0.9800 . ?
C39 H39C 0.9800 . ?
C38A C39A 1.475(19) . ?
C38A H38C 0.9900 . ?
C38A H38D 0.9900 . ?
C39A H39D 0.9800 . ?
C39A H39E 0.9800 . ?
C39A H39F 0.9800 . ?
C131 F6 1.328(8) . ?
C131 F4 1.338(9) . ?
C131 F5 1.343(8) . ?
C131 S2 1.795(8) . ?
O16 S2 1.415(5) . ?
O17 S2 1.445(6) . ?
O18 S2 1.486(5) . ?
O18 H18D 0.8400 . ?
C130 F1 1.313(6) . ?
C130 F2 1.320(7) . ?
C130 F3 1.358(7) . ?
C130 S1 1.816(6) . ?
O13 S1 1.440(4) . ?
O14 S1 1.435(4) . ?
O15 S1 1.415(5) . ?

loop_
_geom_hbond_atom_site_label_D
_geom_hbond_atom_site_label_H
_geom_hbond_atom_site_label_A
_geom_hbond_distance_DH
_geom_hbond_distance_HA
_geom_hbond_distance_DA
_geom_hbond_angle_DHA
_geom_hbond_site_symmetry_A
_geom_hbond_publ_flag
C22 H22B F6 0.99 2.51 3.131(8) 120.3 2_666 yes
C42 H42C F6 0.98 2.47 3.189(9) 129.8 1_554 yes
N4 H4A O11 0.88 2.10 2.955(6) 163.3 2_666 yes
N6 H6 O5 0.88 1.96 2.809(8) 162.3 . yes
C43 H43 O17 0.95 2.37 3.193(9) 145.4 1_554 yes
C65 H65A F2 0.99 2.50 3.183(8) 125.7 . yes
N10 H10 O3 0.88 2.07 2.923(8) 162.3 . yes
N12 H12 O9 0.88 2.02 2.866(7) 161.2 . yes
N16 H16 O7 0.88 2.07 2.936(6) 166.6 . yes
N18 H18 O1 0.88 2.00 2.860(6) 166.6 2_666 yes

loop_
_geom_torsion_atom_site_label_1
_geom_torsion_atom_site_label_2
_geom_torsion_atom_site_label_3
_geom_torsion_atom_site_label_4
_geom_torsion
_geom_torsion_site_symmetry_1
_geom_torsion_site_symmetry_2
_geom_torsion_site_symmetry_3
_geom_torsion_site_symmetry_4
_geom_torsion_publ_flag
N7 C43 C44 N8 -0.8(9) . . . . ?
N7 C43 C44 C48 -177.2(5) . . . . ?
N8 C45 C46 N7 1.8(8) . . . . ?
C67 C45 C46 N7 -177.8(5) . . . . ?
N8 C44 C48 N9 -9.6(8) . . . . ?
C43 C44 C48 N9 167.0(6) . . . . ?
N8 C44 C48 C49 172.4(7) . . . . ?
C43 C44 C48 C49 -11.0(11) . . . . ?
N9 C48 C49 C50 0.3(7) . . . . ?
C44 C48 C49 C50 178.4(7) . . . . ?
N9 C48 C49 C52 175.1(7) . . . . ?
C44 C48 C49 C52 -6.8(12) . . . . ?
C48 C49 C50 C51 -1.7(7) . . . . ?
C52 C49 C50 C51 -176.7(6) . . . . ?
C48 C49 C50 C54 176.7(6) . . . . ?
C52 C49 C50 C54 1.7(10) . . . . ?
C49 C50 C51 N9 2.5(7) . . . . ?
C54 C50 C51 N9 -175.9(6) . . . . ?
C49 C50 C51 C56 -172.7(7) . . . . ?
C54 C50 C51 C56 8.8(12) . . . . ?
C48 C49 C52 C53 -70.8(10) . . . . ?
C50 C49 C52 C53 103.0(8) . . . . ?
C51 C50 C54 C55 94.5(9) . . . . ?
C49 C50 C54 C55 -83.7(10) . . . . ?
N9 C51 C56 N10 -120.0(7) . . . . ?
C50 C51 C56 N10 54.6(11) . . . . ?
N9 C51 C56 C57 60.7(12) . . . . ?
C50 C51 C56 C57 -124.6(10) . . . . ?
N10 C56 C57 C58 -0.2(10) . . . . ?
C51 C56 C57 C58 179.1(8) . . . . ?
N10 C56 C57 C60 164.0(10) . . . . ?
C51 C56 C57 C60 -16.7(16) . . . . ?
N10 C56 C57 C60A -163.7(11) . . . . ?
C51 C56 C57 C60A 15.6(18) . . . . ?
C56 C57 C58 C59 1.4(10) . . . . ?
C60 C57 C58 C59 -159.6(14) . . . . ?
C60A C57 C58 C59 166.9(10) . . . . ?
C56 C57 C58 C62 -179.2(10) . . . . ?
C60 C57 C58 C62 20(2) . . . . ?
C60A C57 C58 C62 -13.7(16) . . . . ?
C57 C58 C59 N10 -2.0(9) . . . . ?
C62 C58 C59 N10 178.6(9) . . . . ?
C57 C58 C59 C64 -176.9(9) . . . . ?
C62 C58 C59 C64 3.7(17) . . . . ?
C59 C58 C62 C63 -87.5(12) . . . . ?
C57 C58 C62 C63 93.2(13) . . . . ?
C58 C59 C64 O5 174.9(9) . . . . ?
N10 C59 C64 O5 0.4(12) . . . . ?
C58 C59 C64 O6 -5.4(14) . . . . ?
N10 C59 C64 O6 -179.9(7) . . . . ?
N8 C45 C67 C68 -1.7(10) . . . . ?
C46 C45 C67 C68 177.9(7) . . . . ?
N8 C45 C67 N11 -177.3(5) . . . . ?
C46 C45 C67 N11 2.3(9) . . . . ?
N11 C67 C68 C69 -0.5(8) . . . . ?
C45 C67 C68 C69 -176.6(6) . . . . ?
N11 C67 C68 C71A -165.3(12) . . . . ?
C45 C67 C68 C71A 18.6(16) . . . . ?
N11 C67 C68 C71 167.4(10) . . . . ?
C45 C67 C68 C71 -8.7(14) . . . . ?
C67 C68 C69 C70 1.1(8) . . . . ?
C71A C68 C69 C70 167.8(11) . . . . ?
C71 C68 C69 C70 -165.2(11) . . . . ?
C67 C68 C69 C73 -176.0(7) . . . . ?
C71A C68 C69 C73 -9.2(15) . . . . ?
C71 C68 C69 C73 17.8(16) . . . . ?
C68 C69 C70 N11 -1.2(8) . . . . ?
C73 C69 C70 N11 176.0(7) . . . . ?
C68 C69 C70 C75 176.8(7) . . . . ?
C73 C69 C70 C75 -6.1(12) . . . . ?
C70 C69 C73 C74 -76.1(10) . . . . ?
C68 C69 C73 C74 100.5(10) . . . . ?
N11 C70 C75 N12 119.9(6) . . . . ?
C69 C70 C75 N12 -57.8(10) . . . . ?
N11 C70 C75 C76 -65.3(10) . . . . ?
C69 C70 C75 C76 117.1(8) . . . . ?
N12 C75 C76 C77 0.9(7) . . . . ?
C70 C75 C76 C77 -174.4(6) . . . . ?
N12 C75 C76 C79 177.2(6) . . . . ?
C70 C75 C76 C79 1.9(11) . . . . ?
C75 C76 C77 C78 -1.1(7) . . . . ?
C79 C76 C77 C78 -177.3(6) . . . . ?
C75 C76 C77 C81 177.3(6) . . . . ?
C79 C76 C77 C81 1.0(10) . . . . ?
C76 C77 C78 N12 0.8(7) . . . . ?
C81 C77 C78 N12 -177.4(6) . . . . ?
C76 C77 C78 C83 175.7(6) . . . . ?
C81 C77 C78 C83 -2.5(11) . . . . ?
C75 C76 C79 C80 -92.3(9) . . . . ?
C77 C76 C79 C80 83.3(9) . . . . ?
C78 C77 C81 C82 79.3(9) . . . . ?
C76 C77 C81 C82 -98.7(8) . . . . ?
N12 C78 C83 O7 -1.0(9) . . . . ?
C77 C78 C83 O7 -175.6(6) . . . . ?
N12 C78 C83 O8 177.7(5) . . . . ?
C77 C78 C83 O8 3.2(10) . . . . ?
N13 C86 C87 N14 3.6(9) . . . . ?
N13 C86 C87 C91 179.3(6) . . . . ?
N14 C88 C89 N13 -0.7(9) . . . . ?
C110 C88 C89 N13 176.4(5) . . . . ?
N14 C87 C91 N15 9.5(8) . . . . ?
C86 C87 C91 N15 -166.5(6) . . . . ?
N14 C87 C91 C92 -174.4(7) . . . . ?
C86 C87 C91 C92 9.6(11) . . . . ?
N15 C91 C92 C93 1.0(7) . . . . ?
C87 C91 C92 C93 -175.4(7) . . . . ?
N15 C91 C92 C95 -178.0(6) . . . . ?
C87 C91 C92 C95 5.6(12) . . . . ?
C91 C92 C93 C94 -0.8(8) . . . . ?
C95 C92 C93 C94 178.3(6) . . . . ?
C91 C92 C93 C97 179.9(7) . . . . ?
C95 C92 C93 C97 -1.0(12) . . . . ?
C92 C93 C94 N15 0.3(8) . . . . ?
C97 C93 C94 N15 179.6(6) . . . . ?
C92 C93 C94 C99 170.4(7) . . . . ?
C97 C93 C94 C99 -10.4(13) . . . . ?
C91 C92 C95 C96 71.4(10) . . . . ?
C93 C92 C95 C96 -107.5(8) . . . . ?
C94 C93 C97 C98 -96.3(10) . . . . ?
C92 C93 C97 C98 82.8(10) . . . . ?
C93 C94 C99 C100 130.0(10) . . . . ?
N15 C94 C99 C100 -61.0(13) . . . . ?
C93 C94 C99 N16 -53.5(12) . . . . ?
N15 C94 C99 N16 115.5(7) . . . . ?
N16 C99 C100 C101 -1.0(10) . . . . ?
C94 C99 C100 C101 175.8(9) . . . . ?
N16 C99 C100 C132 -165.0(10) . . . . ?
C94 C99 C100 C132 11.8(17) . . . . ?
N16 C99 C100 C103 159.9(9) . . . . ?
C94 C99 C100 C103 -23.3(16) . . . . ?
C99 C100 C101 C102 1.1(11) . . . . ?
C132 C100 C101 C102 165.4(10) . . . . ?
C103 C100 C101 C102 -158.4(10) . . . . ?
C99 C100 C101 C105 171.9(10) . . . . ?
C103 C100 C101 C105 12.4(17) . . . . ?
C99 C100 C101 C133 -162.3(14) . . . . ?
C132 C100 C101 C133 2(2) . . . . ?
C100 C101 C102 N16 -0.8(10) . . . . ?
C105 C101 C102 N16 -171.2(10) . . . . ?
C133 C101 C102 N16 163.0(13) . . . . ?
C100 C101 C102 C107 179.2(8) . . . . ?
C105 C101 C102 C107 8.8(17) . . . . ?
C133 C101 C102 C107 -17.0(18) . . . . ?
N16 C102 C107 O9 -2.3(10) . . . . ?
C101 C102 C107 O9 177.7(9) . . . . ?
N16 C102 C107 O10 179.0(6) . . . . ?
C101 C102 C107 O10 -1.0(13) . . . . ?
N14 C88 C110 N17 174.6(5) . . . . ?
C89 C88 C110 N17 -2.4(9) . . . . ?
N14 C88 C110 C111 6.0(10) . . . . ?
C89 C88 C110 C111 -171.0(6) . . . . ?
N17 C110 C111 C112 0.4(7) . . . . ?
C88 C110 C111 C112 170.2(6) . . . . ?
N17 C110 C111 C114 -178.9(6) . . . . ?
C88 C110 C111 C114 -9.2(11) . . . . ?
C110 C111 C112 C113 -1.2(8) . . . . ?
C114 C111 C112 C113 178.1(6) . . . . ?
C110 C111 C112 C116 177.5(7) . . . . ?
C114 C111 C112 C116 -3.1(12) . . . . ?
C111 C112 C113 N17 1.6(8) . . . . ?
C116 C112 C113 N17 -177.2(6) . . . . ?
C111 C112 C113 C118 -174.9(7) . . . . ?
C116 C112 C113 C118 6.4(12) . . . . ?
C110 C111 C114 C115 -75.5(9) . . . . ?
C112 C111 C114 C115 105.3(8) . . . . ?
C113 C112 C116 C117 97.7(9) . . . . ?
C111 C112 C116 C117 -80.8(10) . . . . ?
N17 C113 C118 N18 -120.9(6) . . . . ?
C112 C113 C118 N18 55.1(11) . . . . ?
N17 C113 C118 C119 60.5(10) . . . . ?
C112 C113 C118 C119 -123.5(9) . . . . ?
N18 C118 C119 C120 0.2(7) . . . . ?
C113 C118 C119 C120 179.0(7) . . . . ?
N18 C118 C119 C122 -177.4(6) . . . . ?
C113 C118 C119 C122 1.3(12) . . . . ?
C118 C119 C120 C121 0.2(7) . . . . ?
C122 C119 C120 C121 177.7(6) . . . . ?
C118 C119 C120 C124 -179.3(6) . . . . ?
C122 C119 C120 C124 -1.7(11) . . . . ?
C119 C120 C121 N18 -0.5(7) . . . . ?
C124 C120 C121 N18 179.0(6) . . . . ?
C119 C120 C121 C126 -178.5(7) . . . . ?
C124 C120 C121 C126 0.9(12) . . . . ?
C118 C119 C122 C123 66.5(10) . . . . ?
C120 C119 C122 C123 -110.7(9) . . . . ?
C121 C120 C124 C125 -92.2(10) . . . . ?
C119 C120 C124 C125 87.1(9) . . . . ?
N18 C121 C126 O11 1.0(9) . . . . ?
C120 C121 C126 O11 178.8(7) . . . . ?
N18 C121 C126 O12 -178.6(5) . . . . ?
C120 C121 C126 O12 -0.8(10) . . . . ?
C44 C43 N7 C46 -0.7(8) . . . . ?
C44 C43 N7 C47 -178.6(5) . . . . ?
C45 C46 N7 C43 0.2(8) . . . . ?
C45 C46 N7 C47 178.1(5) . . . . ?
C46 C45 N8 C44 -3.2(8) . . . . ?
C67 C45 N8 C44 176.5(5) . . . . ?
C43 C44 N8 C45 2.8(8) . . . . ?
C48 C44 N8 C45 179.5(5) . . . . ?
C49 C48 N9 C51 1.3(7) . . . . ?
C44 C48 N9 C51 -177.1(5) . . . . ?
C50 C51 N9 C48 -2.4(7) . . . . ?
C56 C51 N9 C48 173.3(6) . . . . ?
C57 C56 N10 C59 -1.1(9) . . . . ?
C51 C56 N10 C59 179.5(7) . . . . ?
C58 C59 N10 C56 2.0(9) . . . . ?
C64 C59 N10 C56 177.9(7) . . . . ?
C69 C70 N11 C67 0.8(7) . . . . ?
C75 C70 N11 C67 -177.2(6) . . . . ?
C68 C67 N11 C70 -0.2(7) . . . . ?
C45 C67 N11 C70 176.3(5) . . . . ?
C76 C75 N12 C78 -0.4(7) . . . . ?
C70 C75 N12 C78 175.6(5) . . . . ?
C77 C78 N12 C75 -0.3(7) . . . . ?
C83 C78 N12 C75 -176.1(5) . . . . ?
C88 C89 N13 C86 -0.8(9) . . . . ?
C88 C89 N13 C90 -176.6(5) . . . . ?
C87 C86 N13 C89 -0.6(9) . . . . ?
C87 C86 N13 C90 175.2(5) . . . . ?
C89 C88 N14 C87 3.5(8) . . . . ?
C110 C88 N14 C87 -173.6(5) . . . . ?
C86 C87 N14 C88 -5.0(8) . . . . ?
C91 C87 N14 C88 178.9(5) . . . . ?
C92 C91 N15 C94 -0.8(7) . . . . ?
C87 C91 N15 C94 176.2(5) . . . . ?
C93 C94 N15 C91 0.3(8) . . . . ?
C99 C94 N15 C91 -171.1(6) . . . . ?
C101 C102 N16 C99 0.2(9) . . . . ?
C107 C102 N16 C99 -179.8(6) . . . . ?
C100 C99 N16 C102 0.5(9) . . . . ?
C94 C99 N16 C102 -176.9(7) . . . . ?
C112 C113 N17 C110 -1.3(7) . . . . ?
C118 C113 N17 C110 175.6(6) . . . . ?
C111 C110 N17 C113 0.6(7) . . . . ?
C88 C110 N17 C113 -170.4(6) . . . . ?
C119 C118 N18 C121 -0.5(7) . . . . ?
C113 C118 N18 C121 -179.4(5) . . . . ?
C120 C121 N18 C118 0.6(7) . . . . ?
C126 C121 N18 C118 179.0(5) . . . . ?
O5 C64 O6 C65 -0.6(11) . . . . ?
C59 C64 O6 C65 179.7(7) . . . . ?
C66 C65 O6 C64 -177.3(7) . . . . ?
O7 C83 O8 C84 6.6(8) . . . . ?
C78 C83 O8 C84 -172.2(5) . . . . ?
C85 C84 O8 C83 170.7(5) . . . . ?
O9 C107 O10 C108 -2.1(10) . . . . ?
C102 C107 O10 C108 176.5(6) . . . . ?
C109 C108 O10 C107 -88.8(7) . . . . ?
O11 C126 O12 C127 -2.5(8) . . . . ?
C121 C126 O12 C127 177.2(5) . . . . ?
C128 C127 O12 C126 -173.0(5) . . . . ?
C56 C57 C60 C61 90(2) . . . . ?
C58 C57 C60 C61 -110.6(17) . . . . ?
C67 C68 C71 C72 93.7(16) . . . . ?
C69 C68 C71 C72 -101.5(17) . . . . ?
C99 C100 C103 C104 112.7(14) . . . . ?
C101 C100 C103 C104 -90.1(16) . . . . ?
C102 C101 C105 C106 -91.8(14) . . . . ?
C100 C101 C105 C106 99.5(13) . . . . ?
C56 C57 C60A C61A 39.1(19) . . . . ?
C58 C57 C60A C61A -122.9(14) . . . . ?
C67 C68 C71A C72A -96.2(18) . . . . ?
C69 C68 C71A C72A 100.5(14) . . . . ?
C99 C100 C132 C1A -86.6(18) . . . . ?
C101 C100 C132 C1A 111.7(17) . . . . ?
C102 C101 C133 C1B 100(3) . . . . ?
C100 C101 C133 C1B -100(3) . . . . ?
N1 C1 C2 N2 1.4(8) . . . . ?
N1 C1 C2 C5 -179.5(5) . . . . ?
N2 C3 C4 N1 -1.2(9) . . . . ?
C24 C3 C4 N1 175.9(6) . . . . ?
N2 C2 C5 N3 3.9(7) . . . . ?
C1 C2 C5 N3 -175.2(5) . . . . ?
N2 C2 C5 C6 179.8(6) . . . . ?
C1 C2 C5 C6 0.7(10) . . . . ?
N3 C5 C6 C7 0.1(6) . . . . ?
C2 C5 C6 C7 -176.1(6) . . . . ?
N3 C5 C6 C9 177.8(5) . . . . ?
C2 C5 C6 C9 1.5(10) . . . . ?
C5 C6 C7 C8 1.0(6) . . . . ?
C9 C6 C7 C8 -176.8(5) . . . . ?
C5 C6 C7 C11 -175.6(5) . . . . ?
C9 C6 C7 C11 6.7(9) . . . . ?
C6 C7 C8 N3 -1.7(6) . . . . ?
C11 C7 C8 N3 174.9(5) . . . . ?
C6 C7 C8 C13 172.1(6) . . . . ?
C11 C7 C8 C13 -11.3(10) . . . . ?
C5 C6 C9 C10 78.7(8) . . . . ?
C7 C6 C9 C10 -104.0(7) . . . . ?
C8 C7 C11 C12 -94.9(8) . . . . ?
C6 C7 C11 C12 81.0(8) . . . . ?
N3 C8 C13 N4 126.1(6) . . . . ?
C7 C8 C13 N4 -47.0(10) . . . . ?
N3 C8 C13 C14 -51.5(10) . . . . ?
C7 C8 C13 C14 135.4(7) . . . . ?
N4 C13 C14 C15 -0.6(7) . . . . ?
C8 C13 C14 C15 177.2(6) . . . . ?
N4 C13 C14 C17 177.4(6) . . . . ?
C8 C13 C14 C17 -4.7(12) . . . . ?
C13 C14 C15 C16 0.1(8) . . . . ?
C17 C14 C15 C16 -178.0(7) . . . . ?
C13 C14 C15 C19 -177.7(7) . . . . ?
C17 C14 C15 C19 4.3(12) . . . . ?
C14 C15 C16 N4 0.5(7) . . . . ?
C19 C15 C16 N4 178.3(6) . . . . ?
C14 C15 C16 C21 179.1(7) . . . . ?
C19 C15 C16 C21 -3.2(13) . . . . ?
C13 C14 C17 C18 -101.5(10) . . . . ?
C15 C14 C17 C18 76.2(11) . . . . ?
C16 C15 C19 C20 -80.0(9) . . . . ?
C14 C15 C19 C20 97.3(9) . . . . ?
N4 C16 C21 O1 -1.9(10) . . . . ?
C15 C16 C21 O1 179.6(7) . . . . ?
N4 C16 C21 O2 180.0(5) . . . . ?
C15 C16 C21 O2 1.5(11) . . . . ?
N2 C3 C24 C25 4.8(12) . . . . ?
C4 C3 C24 C25 -172.3(7) . . . . ?
N2 C3 C24 N5 175.8(6) . . . . ?
C4 C3 C24 N5 -1.2(10) . . . . ?
N5 C24 C25 C26 0.4(8) . . . . ?
C3 C24 C25 C26 172.4(7) . . . . ?
N5 C24 C25 C28 -179.0(8) . . . . ?
C3 C24 C25 C28 -7.0(14) . . . . ?
C24 C25 C26 C27 -0.3(9) . . . . ?
C28 C25 C26 C27 179.2(8) . . . . ?
C24 C25 C26 C30 177.4(8) . . . . ?
C28 C25 C26 C30 -3.2(14) . . . . ?
C25 C26 C27 N5 0.0(10) . . . . ?
C30 C26 C27 N5 -177.6(8) . . . . ?
C25 C26 C27 C32 -173.5(8) . . . . ?
C30 C26 C27 C32 8.8(15) . . . . ?
C24 C25 C28 C29 -79.3(11) . . . . ?
C26 C25 C28 C29 101.4(9) . . . . ?
C27 C26 C30 C31 88.8(11) . . . . ?
C25 C26 C30 C31 -88.4(12) . . . . ?
N5 C27 C32 N6 -113.3(8) . . . . ?
C26 C27 C32 N6 59.4(12) . . . . ?
N5 C27 C32 C33 60.3(14) . . . . ?
C26 C27 C32 C33 -127.0(11) . . . . ?
N6 C32 C33 C34 -5.2(12) . . . . ?
C27 C32 C33 C34 -179.3(9) . . . . ?
N6 C32 C33 C36 176.3(11) . . . . ?
C27 C32 C33 C36 2.1(18) . . . . ?
C32 C33 C34 C35 4.3(13) . . . . ?
C36 C33 C34 C35 -177.1(11) . . . . ?
C32 C33 C34 C38 167.6(10) . . . . ?
C36 C33 C34 C38 -14(2) . . . . ?
C32 C33 C34 C38A -151.1(11) . . . . ?
C36 C33 C34 C38A 27.5(17) . . . . ?
C33 C34 C35 N6 -1.9(11) . . . . ?
C38 C34 C35 N6 -167.6(7) . . . . ?
C38A C34 C35 N6 144.4(14) . . . . ?
C33 C34 C35 C40 -178.4(9) . . . . ?
C38 C34 C35 C40 15.9(16) . . . . ?
C38A C34 C35 C40 -32(2) . . . . ?
C32 C33 C36 C37 75.4(15) . . . . ?
C34 C33 C36 C37 -102.9(14) . . . . ?
C34 C35 C40 O3 175.4(10) . . . . ?
N6 C35 C40 O3 -0.8(11) . . . . ?
C34 C35 C40 O4 -2.3(14) . . . . ?
N6 C35 C40 O4 -178.6(5) . . . . ?
C3 C4 N1 C1 -1.7(8) . . . . ?
C3 C4 N1 C129 -177.7(5) . . . . ?
C2 C1 N1 C4 1.6(8) . . . . ?
C2 C1 N1 C129 177.5(5) . . . . ?
C4 C3 N2 C2 4.2(8) . . . . ?
C24 C3 N2 C2 -172.9(5) . . . . ?
C1 C2 N2 C3 -4.3(8) . . . . ?
C5 C2 N2 C3 176.5(5) . . . . ?
C7 C8 N3 C5 1.7(6) . . . . ?
C13 C8 N3 C5 -172.8(5) . . . . ?
C6 C5 N3 C8 -1.1(6) . . . . ?
C2 C5 N3 C8 175.8(5) . . . . ?
C14 C13 N4 C16 1.0(7) . . . . ?
C8 C13 N4 C16 -177.1(5) . . . . ?
C15 C16 N4 C13 -1.0(7) . . . . ?
C21 C16 N4 C13 -179.8(5) . . . . ?
C26 C27 N5 C24 0.2(9) . . . . ?
C32 C27 N5 C24 174.1(8) . . . . ?
C25 C24 N5 C27 -0.4(8) . . . . ?
C3 C24 N5 C27 -173.6(6) . . . . ?
C33 C32 N6 C35 4.0(9) . . . . ?
C27 C32 N6 C35 178.8(6) . . . . ?
C34 C35 N6 C32 -1.3(9) . . . . ?
C40 C35 N6 C32 176.1(6) . . . . ?
O1 C21 O2 C22 2.5(10) . . . . ?
C16 C21 O2 C22 -179.4(6) . . . . ?
C23 C22 O2 C21 168.8(6) . . . . ?
O3 C40 O4 C41 -6.4(10) . . . . ?
C35 C40 O4 C41 171.5(6) . . . . ?
C42 C41 O4 C40 -175.3(6) . . . . ?
C35 C34 C38 C39 -99.5(11) . . . . ?
C33 C34 C38 C39 98.8(15) . . . . ?
C35 C34 C38A C39A 108(2) . . . . ?
C33 C34 C38A C39A -106.1(19) . . . . ?
F6 C131 S2 O16 -60.7(6) . . . . ?
F4 C131 S2 O16 178.1(5) . . . . ?
F5 C131 S2 O16 55.8(6) . . . . ?
F6 C131 S2 O17 59.8(7) . . . . ?
F4 C131 S2 O17 -61.4(6) . . . . ?
F5 C131 S2 O17 176.3(6) . . . . ?
F6 C131 S2 O18 179.1(6) . . . . ?
F4 C131 S2 O18 57.9(6) . . . . ?
F5 C131 S2 O18 -64.3(7) . . . . ?
F1 C130 S1 O15 56.1(5) . . . . ?
F2 C130 S1 O15 -65.5(5) . . . . ?
F3 C130 S1 O15 175.9(4) . . . . ?
F1 C130 S1 O14 176.5(4) . . . . ?
F2 C130 S1 O14 54.9(5) . . . . ?
F3 C130 S1 O14 -63.7(4) . . . . ?
F1 C130 S1 O13 -64.3(5) . . . . ?
F2 C130 S1 O13 174.0(4) . . . . ?
F3 C130 S1 O13 55.4(4) . . . . ?
